data_7133618
loop_
_publ_author_name
'Delano, 4th, Francis'
'Demir, Selvan'

_publ_section_title
;
 Implementation of 2,2'-azobispyridine radical mono- and dianions in
 dinuclear rare earth metal complexes.
;
_journal_issue 82
_journal_name_full 'Chemical communications (Cambridge, England)'
_journal_page_first 11702
_journal_page_last 11705
_journal_paper_doi 10.1039/d4cc03222e
_journal_volume 60
_journal_year 2024
_chemical_formula_moiety 'C46 H60 N4 Y2, C24 H20 B, C H2 Cl2, 1.5(C7 H8)'
_chemical_formula_sum 'C81.5 H94 B Cl2 N4 Y2'
_chemical_formula_weight 1389.13
_space_group_crystal_system monoclinic
_space_group_IT_number 14
_space_group_name_Hall '-P 2ybc'
_space_group_name_H-M_alt 'P 1 21/c 1'
_atom_sites_solution_hydrogens geom
_audit_creation_date 2024-06-24
_audit_creation_method
;
Olex2 1.5
(compiled 2024.02.16 svn.r378c4104 for OlexSys, GUI svn.r6928)
;
_audit_update_record
;
2024-06-29 deposited with the CCDC.	2024-08-18 downloaded from the CCDC.
;
_cell_angle_alpha 90
_cell_angle_beta 91.9119(8)
_cell_angle_gamma 90
_cell_formula_units_Z 4
_cell_length_a 13.24606(13)
_cell_length_b 25.0683(2)
_cell_length_c 21.28315(17)
_cell_measurement_reflns_used 23908
_cell_measurement_temperature 100.0(2)
_cell_measurement_theta_max 76.1090
_cell_measurement_theta_min 2.7130
_cell_volume 7063.27(11)
_computing_cell_refinement 'CrysAlisPro 1.171.42.100a (Rigaku OD, 2023)'
_computing_data_collection 'CrysAlisPro 1.171.42.100a (Rigaku OD, 2023)'
_computing_data_reduction 'CrysAlisPro 1.171.42.100a (Rigaku OD, 2023)'
_computing_molecular_graphics 'Olex2 1.5 (Dolomanov et al., 2009)'
_computing_publication_material 'Olex2 1.5 (Dolomanov et al., 2009)'
_computing_structure_refinement 'SHELXL 2018/3 (Sheldrick, 2015)'
_computing_structure_solution 'SHELXT  (Sheldrick, 2015)'
_diffrn_ambient_temperature 100.15
_diffrn_detector_area_resol_mean 10.0000
_diffrn_detector_type HyPix
_diffrn_measured_fraction_theta_full 0.999
_diffrn_measured_fraction_theta_max 0.979
_diffrn_measurement_details
;
List of Runs (angles in degrees, time in seconds):

  # Type    Start    End  Width  t~exp~   \w     \q     \k     \f   Frames
#--------------------------------------------------------------------------
  1  \w    -64.00  24.00   0.50    0.72    --  -47.33  61.00 150.00  176
  2  \w   -118.00 -31.00   0.50    0.72    --  -47.33 -61.00  11.00  174
  3  \w      2.00  39.00   0.50    0.72    --   47.33 -61.00  11.00   74
  4  \w     51.00  76.00   0.50    0.72    --   47.33  61.00 150.00   50
  5  \w   -143.00-118.00   0.50    2.87    --  -91.75 -61.00  11.00   50
  6  \w    -70.00 -45.00   0.50    2.87    --  -91.75  61.00 150.00   50
  7  \w    111.00 174.00   0.50    2.87    --  113.25  61.00 150.00  126
  8  \w     43.00  68.00   0.50    2.87    --  113.25 -61.00  11.00   50
  9  \w     61.00  93.00   0.50    0.72    --   47.33-125.00-150.00   64
 10  \w    -50.00 -24.00   0.50    2.87    --  -91.75  45.00   0.00   52
 11  \w    -53.00 -28.00   0.50    2.87    --  -91.75  45.00 -30.00   50
 12  \w    -42.00 -17.00   0.50    2.87    --  -91.75  15.00 -30.00   50
 13  \w    -42.00 -17.00   0.50    2.87    --  -91.75  15.00 -60.00   50
 14  \w     42.00  67.00   0.50    2.87    --  113.25 -61.00  90.00   50
 15  \w    101.00 177.00   0.50    2.87    --  113.25  15.00  90.00  152
 16  \w     44.00  69.00   0.50    2.87    --  113.25 -61.00 150.00   50
 17  \w     59.00  87.00   0.50    2.87    --  113.25 -77.00 -30.00   56
 18  \w     44.00 107.00   0.50    2.87    --  113.25-125.00 -30.00  126
 19  \w    100.00 138.00   0.50    2.87    --  113.25  15.00 120.00   76
 20  \w    143.00 168.00   0.50    2.87    --  113.25  15.00 120.00   50
 21  \w     42.00  94.00   0.50    2.87    --  113.25 -77.00 -60.00  104
 22  \w     50.00  77.00   0.50    2.87    --  113.25 -77.00-180.00   54
 23  \w    119.00 177.00   0.50    2.87    --  113.25  77.00  30.00  116
 24  \w     43.00  68.00   0.50    2.87    --  113.25 -61.00 -30.00   50
 25  \w     49.00  99.00   0.50    2.87    --  113.25 -94.00  90.00  100
 26  \w     42.00  67.00   0.50    2.87    --  113.25 -61.00 120.00   50
 27  \w     42.00  67.00   0.50    2.87    --  113.25 -61.00   0.00   50
 28  \w    109.00 135.00   0.50    2.87    --  113.25  61.00 120.00   52
 29  \w    150.00 175.00   0.50    2.87    --  113.25  61.00 120.00   50
 30  \w     47.00  91.00   0.50    2.87    --  113.25 -77.00-120.00   88
 31  \w    110.00 164.00   0.50    2.87    --  113.25  61.00 -90.00  108
 32  \w    104.00 151.00   0.50    2.87    --  113.25  45.00-150.00   94
 33  \w     63.00  89.00   0.50    2.87    --  113.25 -77.00  30.00   52
 34  \w     42.00  67.00   0.50    2.87    --  113.25 -61.00  30.00   50
;
_diffrn_measurement_device 'four-circle diffractometer'
_diffrn_measurement_device_type 'XtaLAB Synergy, Dualflex, HyPix'
_diffrn_measurement_method '\w scans'
_diffrn_radiation_type CuK\a
_diffrn_radiation_wavelength 1.54184
_diffrn_reflns_av_R_equivalents 0.0430
_diffrn_reflns_av_unetI/netI 0.0371
_diffrn_reflns_Laue_measured_fraction_full 0.999
_diffrn_reflns_Laue_measured_fraction_max 0.979
_diffrn_reflns_limit_h_max 16
_diffrn_reflns_limit_h_min -15
_diffrn_reflns_limit_k_max 30
_diffrn_reflns_limit_k_min -32
_diffrn_reflns_limit_l_max 27
_diffrn_reflns_limit_l_min -26
_diffrn_reflns_number 60595
_diffrn_reflns_point_group_measured_fraction_full 0.999
_diffrn_reflns_point_group_measured_fraction_max 0.979
_diffrn_reflns_theta_full 67.684
_diffrn_reflns_theta_max 80.103
_diffrn_reflns_theta_min 2.724
_exptl_absorpt_coefficient_mu 3.239
_exptl_absorpt_correction_T_max 1.000
_exptl_absorpt_correction_T_min 0.561
_exptl_absorpt_correction_type gaussian
_exptl_absorpt_process_details
;
CrysAlisPro 1.171.42.100a (Rigaku Oxford Diffraction, 2023)
Numerical absorption correction based on gaussian integration over
a multifaceted crystal model
Empirical absorption correction using spherical harmonics,
implemented in SCALE3 ABSPACK scaling algorithm.
;
_exptl_crystal_colour black
_exptl_crystal_colour_primary black
_exptl_crystal_density_diffrn 1.306
_exptl_crystal_description block
_exptl_crystal_F_000 2912
_exptl_crystal_size_max 0.221
_exptl_crystal_size_mid 0.143
_exptl_crystal_size_min 0.063
_refine_diff_density_max 0.642
_refine_diff_density_min -1.399
_refine_diff_density_rms 0.081
_refine_ls_extinction_method none
_refine_ls_goodness_of_fit_ref 1.035
_refine_ls_hydrogen_treatment constr
_refine_ls_matrix_type full
_refine_ls_number_parameters 1068
_refine_ls_number_reflns 15090
_refine_ls_number_restraints 746
_refine_ls_restrained_S_all 1.014
_refine_ls_R_factor_all 0.0631
_refine_ls_R_factor_gt 0.0546
_refine_ls_shift/su_max 0.001
_refine_ls_shift/su_mean 0.000
_refine_ls_structure_factor_coef Fsqd
_refine_ls_weighting_details 'w=1/[\s^2^(Fo^2^)+(0.0804P)^2^+10.4993P] where P=(Fo^2^+2Fc^2^)/3'
_refine_ls_weighting_scheme calc
_refine_ls_wR_factor_gt 0.1473
_refine_ls_wR_factor_ref 0.1539
_reflns_Friedel_coverage 0.000
_reflns_number_gt 13058
_reflns_number_total 15090
_reflns_threshold_expression 'I > 2\s(I)'
_cod_data_source_file d4cc03222e2.cif
_cod_data_source_block Cptet4Y2abpyRad
_cod_depositor_comments 'Adding full bibliography for 7133617--7133618.cif.'
_cod_original_cell_volume 7063.26(11)
_cod_original_formula_sum 'C81.50 H94 B Cl2 N4 Y2'
_cod_database_code 7133618
_shelx_shelxl_version_number 2018/3
_shelx_space_group_comment
;
The symmetry employed for this shelxl refinement is uniquely defined
by the following loop, which should always be used as a source of
symmetry information in preference to the above space-group names.
They are only intended as comments.
;
_olex2_refinement_description
;
1. Restrained distances
 N1B-C5B = N1B-C1B
 1.33 with sigma of 0.02
 C5B-C4B = C2B-C1B
 1.38 with sigma of 0.02
 C4B-C3B = C3B-C2B
 1.37 with sigma of 0.02
 N4B-C10B = N4B-C6B
 1.33 with sigma of 0.02
 C10B-C9B = C7B-C6B
 1.38 with sigma of 0.02
 C9B-C8B = C8B-C7B
 1.37 with sigma of 0.02
 C78A-C77A = C76A-C75A = C75A-C74A
 1.38 with sigma of 0.02
 C72A-C73A
 1.51 with sigma of 0.02
 C73A-C78A = C73A-C74A = C77A-C76A
 1.39 with sigma of 0.02
 C78B-C77B = C76B-C75B = C75B-C74B
 1.38 with sigma of 0.02
 C72B-C73B
 1.51 with sigma of 0.02
 C73B-C78B = C73B-C74B = C77B-C76B
 1.39 with sigma of 0.02
 C81A-C82A = C83A-C84A = C84A-C85A
 1.38 with sigma of 0.02
 C80A-C81A = C80A-C85A = C82A-C83A
 1.39 with sigma of 0.02
 C79A-C80A
 1.51 with sigma of 0.02
 C79B-C80B
 1.51 with sigma of 0.02
 C80B-C81B = C80B-C85B = C82B-C83B
 1.39 with sigma of 0.02
 C81B-C82B = C83B-C84B = C84B-C85B
 1.38 with sigma of 0.02
 C4B-C2B
 2.35 with sigma of 0.04
 C10B-C8B
 2.36 with sigma of 0.04
 N4B-C9B
 2.4 with sigma of 0.04
 C8B-C6B
 2.37 with sigma of 0.04
 C5B-C3B
 2.36 with sigma of 0.04
 C3B-C1B
 2.37 with sigma of 0.04
 N4B-C7B
 2.39 with sigma of 0.04
 C9B-C7B
 2.35 with sigma of 0.04
 N1B-C4B
 2.4 with sigma of 0.04
 N1B-C2B
 2.39 with sigma of 0.04
 C72A-C78A = C72A-C74A
 2.52 with sigma of 0.04
 C73A-C77A
 2.42 with sigma of 0.04
 C73A-C75A
 2.41 with sigma of 0.04
 C78A-C76A
 2.39 with sigma of 0.04
 C77A-C75A = C76A-C74A
 2.4 with sigma of 0.04
 C72B-C78B = C72B-C74B
 2.52 with sigma of 0.04
 C73B-C77B
 2.42 with sigma of 0.04
 C73B-C75B
 2.41 with sigma of 0.04
 C78B-C76B
 2.39 with sigma of 0.04
 C77B-C75B = C76B-C74B
 2.4 with sigma of 0.04
 C80A-C84A
 2.41 with sigma of 0.04
 C79A-C81A = C79A-C85A
 2.52 with sigma of 0.04
 C80A-C82A
 2.42 with sigma of 0.04
 C82A-C84A = C83A-C85A
 2.4 with sigma of 0.04
 C81A-C83A
 2.39 with sigma of 0.04
 C81B-C83B
 2.39 with sigma of 0.04
 C80B-C84B
 2.41 with sigma of 0.04
 C82B-C84B = C83B-C85B
 2.4 with sigma of 0.04
 C79B-C81B = C79B-C85B
 2.52 with sigma of 0.04
 C80B-C82B
 2.42 with sigma of 0.04
 N1B-C5B \\sim N1B-C1B
 with sigma of 0.02
 C5B-C4B \\sim C4B-C3B \\sim C3B-C2B \\sim C2B-C1B
 with sigma of 0.02
 N1B-C2B \\sim N1B-C4B
 with sigma of 0.04
 C3B-C1B \\sim C3B-C5B \\sim C2B-C4B \\sim C1B-C5B
 with sigma of 0.04
 N4B-C10B \\sim N4B-C6B
 with sigma of 0.02
 C10B-C9B \\sim C9B-C8B \\sim C8B-C7B \\sim C7B-C6B
 with sigma of 0.02
 N4B-C7B \\sim N4B-C9B
 with sigma of 0.04
 C8B-C6B \\sim C8B-C10B \\sim C7B-C9B \\sim C6B-C10B
 with sigma of 0.04
 N3B-C6B \\sim N3A-C6A
 with sigma of 0.02
 N3B-N2B \\sim N3A-N2A
 with sigma of 0.02
 C73A-C78A \\sim C78A-C77A \\sim C77A-C76A \\sim C76A-C75A \\sim C75A-C74A
\\sim C74A-C73A
 with sigma of 0.02
 C73A-C75A \\sim C73A-C77A \\sim C74A-C76A \\sim C78A-C74A \\sim C77A-C75A
\\sim C78A-C76A
 with sigma of 0.04
 C72A-C74A \\sim C72A-C78A
 with sigma of 0.04
 C73B-C78B \\sim C78B-C77B \\sim C77B-C76B \\sim C76B-C75B \\sim C75B-C74B
\\sim C74B-C73B
 with sigma of 0.02
 C73B-C75B \\sim C73B-C77B \\sim C74B-C76B \\sim C78B-C74B \\sim C77B-C75B
\\sim C78B-C76B
 with sigma of 0.04
 C72B-C74B \\sim C72B-C78B
 with sigma of 0.04
 C80A-C84A \\sim C80A-C82A \\sim C85A-C83A \\sim C81A-C85A \\sim C82A-C84A
\\sim C81A-C83A
 with sigma of 0.04
 C79A-C85A \\sim C79A-C81A
 with sigma of 0.04
 C80A-C81A \\sim C81A-C82A \\sim C82A-C83A \\sim C83A-C84A \\sim C84A-C85A
\\sim C85A-C80A
 with sigma of 0.02
 C80B-C81B \\sim C81B-C82B \\sim C82B-C83B \\sim C83B-C84B \\sim C84B-C85B
\\sim C85B-C80B
 with sigma of 0.02
 C79B-C85B \\sim C79B-C81B
 with sigma of 0.04
 C80B-C84B \\sim C80B-C82B \\sim C85B-C83B \\sim C81B-C85B \\sim C82B-C84B
\\sim C81B-C83B
 with sigma of 0.04
2. Restrained planarity
 N1B, C5B, C4B, C3B, C2B, C1B
 with sigma of 0.1
 N4B, C10B, C9B, C8B, C7B, C6B
 with sigma of 0.1
 C72A, C73A, C78A, C77A, C76A, C75A, C74A
 with sigma of 0.1
 C72B, C73B, C78B, C77B, C76B, C75B, C74B
 with sigma of 0.1
 C79A, C80A, C81A, C82A, C83A, C84A, C85A
 with sigma of 0.1
 C79B, C80B, C81B, C82B, C83B, C84B, C85B
 with sigma of 0.1
3. Uiso/Uaniso restraints and constraints
N4B \\sim C10B \\sim C9B \\sim C8B \\sim C7B \\sim C6B: within 2A with sigma of
0.04 and sigma for terminal atoms of 0.08 within 2A
N1B \\sim C5B \\sim C4B \\sim C3B \\sim C2B \\sim C1B: within 2A with sigma of
0.04 and sigma for terminal atoms of 0.08 within 2A
C72A \\sim C73A \\sim C78A \\sim C77A \\sim C76A \\sim C75A \\sim C74A: within
2A with sigma of 0.04 and sigma for terminal atoms of 0.08 within 2A
C72B \\sim C73B \\sim C78B \\sim C77B \\sim C76B \\sim C75B \\sim C74B: within
2A with sigma of 0.04 and sigma for terminal atoms of 0.08 within 2A
C79A \\sim C80A \\sim C81A \\sim C82A \\sim C83A \\sim C84A \\sim C85A: within
2A with sigma of 0.04 and sigma for terminal atoms of 0.08 within 2A
C79B \\sim C80B \\sim C81B \\sim C82B \\sim C83B \\sim C84B \\sim C85B: within
2A with sigma of 0.04 and sigma for terminal atoms of 0.08 within 2A
Uanis(N2A) = Uanis(N3B)
Uanis(N3B) = Uanis(N3A)
Uanis(N2B) = Uanis(N3A)
Uanis(N2A) = Uanis(N2B)
Uanis(C77B) = Uanis(C77A)
Uanis(C78B) = Uanis(C78A)
Uanis(C76B) = Uanis(C76A)
Uanis(C74B) = Uanis(C74A)
Uanis(C75B) = Uanis(C75A)
Uanis(C72A) = Uanis(C72B)
Uanis(C73B) = Uanis(C73A)
Uanis(C71B) = Uanis(C71A)
Uanis(Cl2B) = Uanis(Cl2A)
Uanis(C81A) = Uanis(C81B)
Uanis(C82A) = Uanis(C82B)
Uanis(C79A) = Uanis(C79B)
Uanis(C84A) = Uanis(C84B)
4. Rigid body (RIGU) restrains
 N1B, C5B, C4B, C3B, C2B, C1B
 with sigma for 1-2 distances of 0.004 and sigma for 1-3 distances of 0.004
 N4B, C10B, C9B, C8B, C7B, C6B
 with sigma for 1-2 distances of 0.004 and sigma for 1-3 distances of 0.004
 C72A, C73A, C78A, C77A, C76A, C75A, C74A
 with sigma for 1-2 distances of 0.004 and sigma for 1-3 distances of 0.004
 C72B, C73B, C78B, C77B, C76B, C75B, C74B
 with sigma for 1-2 distances of 0.004 and sigma for 1-3 distances of 0.004
 C79A, C80A, C81A, C82A, C83A, C84A, C85A
 with sigma for 1-2 distances of 0.004 and sigma for 1-3 distances of 0.004
 C79B, C80B, C81B, C82B, C83B, C84B, C85B
 with sigma for 1-2 distances of 0.004 and sigma for 1-3 distances of 0.004
5. Others
 Fixed Sof: Y2A(0.75) Y1A(0.75) C6A(0.75) C5A(0.75) N1A(0.75) N2A(0.75)
 N4A(0.75) C3A(0.75) H(0.75) N3A(0.75) C9A(0.75) HF(0.75) C8A(0.75) HI(0.75)
 C2A(0.75) HQ(0.75) C4A(0.75) HS(0.75) C7A(0.75) HZ(0.75) C1A(0.75) H22(0.75)
 C10A(0.75) H38(0.75) N2B(0.25) N3B(0.25) N1B(0.25) C5B(0.25) C4B(0.25)
 H54(0.25) C3B(0.25) H55(0.25) C2B(0.25) H56(0.25) C1B(0.25) H57(0.25)
 N4B(0.25) C10B(0.25) H58(0.25) C9B(0.25) H59(0.25) C8B(0.25) H60(0.25)
 C7B(0.25) H61(0.25) C6B(0.25) Y2B(0.25) Y1B(0.25) Cl2A(0.75) Cl1A(0.75)
 Cl1B(0.25) C71B(0.25) H62(0.25) H63(0.25) C72A(0.5) H64(0.5) H65(0.5) H66(0.5)
 C73A(0.5) C78A(0.5) H67(0.5) C77A(0.5) H68(0.5) C76A(0.5) H69(0.5) C75A(0.5)
 H70(0.5) C74A(0.5) H71(0.5) C72B(0.5) H72(0.5) H73(0.5) H74(0.5) C73B(0.5)
 C78B(0.5) H75(0.5) C77B(0.5) H76(0.5) C76B(0.5) H77(0.5) C75B(0.5) H78(0.5)
 C74B(0.5) H79(0.5) Cl2B(0.25) C71A(0.75) H80(0.75) H81(0.75) C79A(0.25)
 H79A(0.25) H79B(0.25) H79C(0.25) C80A(0.25) C81A(0.25) H81A(0.25) C82A(0.25)
 H82A(0.25) C83A(0.25) H83A(0.25) C84A(0.25) H84A(0.25) C85A(0.25) H85A(0.25)
 C79B(0.25) H82(0.25) H83(0.25) H84(0.25) C80B(0.25) C81B(0.25) H85(0.25)
 C82B(0.25) H86(0.25) C83B(0.25) H87(0.25) C84B(0.25) H88(0.25) C85B(0.25)
 H89(0.25)
6.a Secondary CH2 refined with riding coordinates:
 C71B(H62,H63), C71A(H80,H81)
6.b Aromatic/amide H refined with riding coordinates:
 C3A(H), C48(HA), C11(HB), C70(HC), C60(HD), C52(HE), C9A(HF), C38(HG),
 C58(HH), C8A(HI), C61(HJ), C54(HK), C29(HL), C20(HM), C64(HN), C66(HO),
 C49(HP), C2A(HQ), C69(HR), C4A(HS), C50(HT), C51(HU), C55(HV), C7A(HZ),
 C62(H1), C67(H2), C56(H3), C63(H4), C57(H8), C68(H21), C1A(H22), C10A(H38),
 C4B(H54), C3B(H55), C2B(H56), C1B(H57), C10B(H58), C9B(H59), C8B(H60),
 C7B(H61), C78A(H67), C77A(H68), C76A(H69), C75A(H70), C74A(H71), C78B(H75),
 C77B(H76), C76B(H77), C75B(H78), C74B(H79), C81A(H81A), C82A(H82A), C83A(H83A),
  C84A(H84A), C85A(H85A), C81B(H85), C82B(H86), C83B(H87), C84B(H88), C85B(H89)
6.c Idealised Me refined as rotating group:
 C43(HW,HX,HY), C25(H5,H6,H7), C18(H9,H10,H11), C16(H12,H13,H14), C44(H15,H16,
 H17), C46(H18,H19,H20), C27(H23,H24,H25), C26(H26,H27,H28), C28(H29,H30,H31),
 C19(H32,H33,H34), C17(H35,H36,H37), C45(H39,H40,H41), C35(H42,H43,H44),
 C36(H45,H46,H47), C34(H48,H49,H50), C37(H51,H52,H53), C72A(H64,H65,H66),
 C72B(H72,H73,H74), C79A(H79A,H79B,H79C), C79B(H82,H83,H84)
;
_olex2_submission_special_instructions 'No special instructions were received'
_oxdiff_exptl_absorpt_empirical_details
;
Empirical correction (ABSPACK) includes:
- Absorption correction using spherical harmonics
- Frame scaling
- Detector area scaling
;

loop_
_space_group_symop_operation_xyz
'x, y, z'
'-x, y+1/2, -z+1/2'
'-x, -y, -z'
'x, -y-1/2, z-1/2'

loop_
_atom_site_label
_atom_site_type_symbol
_atom_site_fract_x
_atom_site_fract_y
_atom_site_fract_z
_atom_site_U_iso_or_equiv
_atom_site_adp_type
_atom_site_occupancy
_atom_site_site_symmetry_order
_atom_site_calc_flag
_atom_site_refinement_flags_posn
_atom_site_refinement_flags_adp
_atom_site_refinement_flags_occupancy
_atom_site_disorder_assembly
_atom_site_disorder_group
Y2A Y 0.06572(9) 0.66435(8) 0.45065(9) 0.0283(2) Uani 0.75 1 d . . P A 1
Y1A Y 0.03277(5) 0.87544(4) 0.35761(5) 0.02721(16) Uani 0.75 1 d . . P A 1
C6A C -0.0702(5) 0.7515(2) 0.3724(5) 0.0247(19) Uani 0.75 1 d D . P A 1
C5A C 0.1748(6) 0.7856(3) 0.4283(4) 0.0264(18) Uani 0.75 1 d . . P A 1
N1A N 0.1799(3) 0.83703(14) 0.40737(17) 0.0259(7) Uani 0.75 1 d . . P A 1
C47 C 0.5614(2) 0.75654(13) 0.58458(14) 0.0326(6) Uani 1 1 d . . . . .
N2A N 0.0897(2) 0.75543(12) 0.41576(14) 0.0253(4) Uani 0.75 1 d D . P A 1
N4A N -0.0734(3) 0.69971(13) 0.39068(17) 0.0284(7) Uani 0.75 1 d . . P A 1
C3A C 0.3419(8) 0.7906(3) 0.4766(8) 0.0340(17) Uani 0.75 1 d . . P A 1
H H 0.395727 0.774964 0.500747 0.041 Uiso 0.75 1 calc R U P A 1
C53 C 0.5413(2) 0.74012(13) 0.71097(15) 0.0339(6) Uani 1 1 d . . . . .
C65 C 0.4351(2) 0.81541(13) 0.64340(14) 0.0317(6) Uani 1 1 d . . . . .
C48 C 0.6058(2) 0.78465(15) 0.53541(16) 0.0386(7) Uani 1 1 d . . . . .
HA H 0.633078 0.819060 0.543836 0.046 Uiso 1 1 calc R U . . .
N3A N 0.0137(2) 0.78222(12) 0.38584(14) 0.0253(4) Uani 0.75 1 d D . P A 1
C39 C 0.0410(2) 0.94874(13) 0.44470(16) 0.0355(6) Uani 1 1 d . . . . .
C59 C 0.6359(2) 0.82533(12) 0.67326(14) 0.0324(6) Uani 1 1 d . . . . .
C11 C 0.1366(3) 0.57024(13) 0.42876(16) 0.0378(7) Uani 1 1 d . . . . .
HB H 0.127954 0.545414 0.461881 0.045 Uiso 1 1 calc R U . A 1
C70 C 0.4290(3) 0.86599(13) 0.61481(16) 0.0377(7) Uani 1 1 d . . . . .
HC H 0.489668 0.883312 0.603837 0.045 Uiso 1 1 calc R U . . .
C60 C 0.6198(3) 0.87190(13) 0.70835(16) 0.0388(7) Uani 1 1 d . . . . .
HD H 0.552967 0.880189 0.719983 0.047 Uiso 1 1 calc R U . . .
C52 C 0.5238(3) 0.70619(14) 0.56874(16) 0.0394(7) Uani 1 1 d . . . . .
HE H 0.491417 0.685860 0.599909 0.047 Uiso 1 1 calc R U . . .
C40 C -0.0255(3) 0.97117(13) 0.39821(16) 0.0402(7) Uani 1 1 d . . . . .
C9A C -0.2391(6) 0.6918(3) 0.3400(6) 0.0344(14) Uani 0.75 1 d . . P A 1
HF H -0.295997 0.670239 0.329058 0.041 Uiso 0.75 1 calc R U P A 1
C12 C 0.2207(3) 0.60311(14) 0.42184(17) 0.0413(7) Uani 1 1 d . . . . .
C38 C -0.0091(2) 0.90506(12) 0.47122(15) 0.0338(6) Uani 1 1 d . . . . .
HG H 0.018052 0.882528 0.503441 0.041 Uiso 1 1 calc R U . A 1
C58 C 0.5928(3) 0.69164(14) 0.71105(17) 0.0418(7) Uani 1 1 d . . . . .
HH H 0.630236 0.682357 0.675367 0.050 Uiso 1 1 calc R U . . .
C8A C -0.2349(5) 0.7449(2) 0.3221(4) 0.0345(15) Uani 0.75 1 d . . P A 1
HI H -0.289034 0.760397 0.298058 0.041 Uiso 0.75 1 calc R U P A 1
C23 C -0.0162(3) 0.62548(14) 0.55034(18) 0.0445(8) Uani 1 1 d . . . . .
C22 C -0.0597(3) 0.67742(15) 0.54091(16) 0.0407(7) Uani 1 1 d . . . . .
C21 C 0.0176(3) 0.71504(14) 0.55363(15) 0.0392(7) Uani 1 1 d . . . . .
C61 C 0.6974(3) 0.90622(14) 0.72669(18) 0.0443(8) Uani 1 1 d . . . . .
HJ H 0.682958 0.937724 0.749529 0.053 Uiso 1 1 calc R U . . .
C54 C 0.4917(3) 0.75190(15) 0.76659(16) 0.0403(7) Uani 1 1 d . . . . .
HK H 0.457433 0.785036 0.769552 0.048 Uiso 1 1 calc R U . . .
C29 C 0.0223(3) 0.92546(14) 0.25110(17) 0.0464(8) Uani 1 1 d . . . . .
HL H -0.007404 0.959919 0.252381 0.056 Uiso 1 1 calc R U . A 1
C33 C 0.1247(3) 0.91394(14) 0.26433(17) 0.0465(8) Uani 1 1 d . . . . .
C20 C 0.1067(3) 0.68686(15) 0.57040(16) 0.0430(8) Uani 1 1 d . . . . .
HM H 0.170570 0.702528 0.580404 0.052 Uiso 1 1 calc R U . A 1
C41 C -0.1158(3) 0.94052(14) 0.39630(17) 0.0426(8) Uani 1 1 d . . . . .
C64 C 0.7366(2) 0.81454(15) 0.66047(16) 0.0406(7) Uani 1 1 d . . . . .
HN H 0.752027 0.782731 0.638512 0.049 Uiso 1 1 calc R U . . .
C42 C -0.1057(3) 0.90009(13) 0.44250(16) 0.0374(7) Uani 1 1 d . . . . .
C66 C 0.3427(2) 0.79186(16) 0.65618(16) 0.0412(7) Uani 1 1 d . . . . .
HO H 0.342905 0.757194 0.674227 0.049 Uiso 1 1 calc R U . . .
C49 C 0.6114(3) 0.76405(17) 0.47495(16) 0.0455(8) Uani 1 1 d . . . . .
HP H 0.640215 0.784769 0.442757 0.055 Uiso 1 1 calc R U . . .
C15 C 0.0666(3) 0.57982(14) 0.37872(16) 0.0390(7) Uani 1 1 d . . . . .
C14 C 0.1079(3) 0.61963(13) 0.34000(16) 0.0397(7) Uani 1 1 d . . . . .
C2A C 0.3489(5) 0.8428(3) 0.4546(5) 0.0329(13) Uani 0.75 1 d . . P A 1
HQ H 0.408115 0.863362 0.462854 0.040 Uiso 0.75 1 calc R U P A 1
C69 C 0.3378(3) 0.89148(15) 0.60207(18) 0.0474(8) Uani 1 1 d . . . . .
HR H 0.336917 0.925765 0.583039 0.057 Uiso 1 1 calc R U . . .
C4A C 0.2560(4) 0.76251(19) 0.4627(2) 0.0311(9) Uani 0.75 1 d . . P A 1
HS H 0.250919 0.726593 0.476465 0.037 Uiso 0.75 1 calc R U P A 1
C50 C 0.5752(3) 0.71387(17) 0.46172(17) 0.0476(9) Uani 1 1 d . . . . .
HT H 0.579918 0.699376 0.420680 0.057 Uiso 1 1 calc R U . . .
C51 C 0.5320(3) 0.68468(16) 0.50885(19) 0.0473(8) Uani 1 1 d . . . . .
HU H 0.507674 0.649678 0.500323 0.057 Uiso 1 1 calc R U . . .
C24 C 0.0861(3) 0.63251(15) 0.56991(17) 0.0438(8) Uani 1 1 d . . . . .
C55 C 0.4907(3) 0.71725(18) 0.81749(18) 0.0527(9) Uani 1 1 d . . . . .
HV H 0.455872 0.726772 0.854171 0.063 Uiso 1 1 calc R U . . .
C43 C 0.1411(3) 0.97183(16) 0.4671(2) 0.0509(9) Uani 1 1 d . . . . .
HW H 0.177059 0.945780 0.493909 0.076 Uiso 1 1 calc R U . . .
HX H 0.129404 1.004432 0.491225 0.076 Uiso 1 1 calc R U . . .
HY H 0.181737 0.980267 0.430796 0.076 Uiso 1 1 calc R U . . .
C7A C -0.1530(4) 0.77461(19) 0.3393(2) 0.0325(9) Uani 0.75 1 d . . P A 1
HZ H -0.151424 0.811437 0.328819 0.039 Uiso 0.75 1 calc R U P A 1
C62 C 0.7963(3) 0.89451(16) 0.71163(18) 0.0470(8) Uani 1 1 d . . . . .
H1 H 0.849957 0.917820 0.723907 0.056 Uiso 1 1 calc R U . . .
C13 C 0.2029(3) 0.63448(14) 0.36661(18) 0.0428(8) Uani 1 1 d . . . . .
C67 C 0.2502(3) 0.81672(19) 0.64376(18) 0.0508(9) Uani 1 1 d . . . . .
H2 H 0.189065 0.799241 0.653555 0.061 Uiso 1 1 calc R U . . .
C56 C 0.5404(4) 0.66884(17) 0.8146(2) 0.0573(11) Uani 1 1 d . . . . .
H3 H 0.539166 0.644684 0.848970 0.069 Uiso 1 1 calc R U . . .
C63 C 0.8151(3) 0.84867(18) 0.67871(18) 0.0497(9) Uani 1 1 d . . . . .
H4 H 0.882344 0.840160 0.668260 0.060 Uiso 1 1 calc R U . . .
C31 C 0.0422(4) 0.83614(14) 0.24024(17) 0.0528(10) Uani 1 1 d . . . . .
C25 C 0.0049(4) 0.77484(15) 0.55433(19) 0.0528(9) Uani 1 1 d . . . . .
H5 H 0.071386 0.791911 0.553405 0.079 Uiso 1 1 calc R U . . .
H6 H -0.028900 0.785505 0.592622 0.079 Uiso 1 1 calc R U . . .
H7 H -0.036037 0.785955 0.517414 0.079 Uiso 1 1 calc R U . . .
C57 C 0.5913(3) 0.65606(15) 0.7618(2) 0.0526(10) Uani 1 1 d . . . . .
H8 H 0.625886 0.622945 0.759551 0.063 Uiso 1 1 calc R U . . .
C32 C 0.1376(4) 0.85813(15) 0.25702(17) 0.0501(9) Uani 1 1 d . . . . .
C18 C 0.0639(4) 0.63811(18) 0.27756(18) 0.0563(10) Uani 1 1 d . . . . .
H9 H -0.007952 0.646191 0.281680 0.084 Uiso 1 1 calc R U . . .
H10 H 0.071597 0.609914 0.246187 0.084 Uiso 1 1 calc R U . . .
H11 H 0.099442 0.670247 0.264199 0.084 Uiso 1 1 calc R U . . .
C16 C 0.3165(3) 0.6011(2) 0.4618(2) 0.0610(11) Uani 1 1 d . . . . .
H12 H 0.330522 0.636543 0.479529 0.092 Uiso 1 1 calc R U . . .
H13 H 0.372682 0.590196 0.435838 0.092 Uiso 1 1 calc R U . . .
H14 H 0.308787 0.575393 0.495913 0.092 Uiso 1 1 calc R U . . .
C44 C -0.0090(4) 1.02329(14) 0.3657(2) 0.0585(11) Uani 1 1 d . . . . .
H15 H 0.062132 1.026392 0.354982 0.088 Uiso 1 1 calc R U . . .
H16 H -0.026714 1.052660 0.393663 0.088 Uiso 1 1 calc R U . . .
H17 H -0.051610 1.024919 0.327219 0.088 Uiso 1 1 calc R U . . .
C46 C -0.1886(3) 0.86395(17) 0.4640(2) 0.0568(10) Uani 1 1 d . . . . .
H18 H -0.161791 0.827836 0.470375 0.085 Uiso 1 1 calc R U . . .
H19 H -0.243527 0.863140 0.432072 0.085 Uiso 1 1 calc R U . . .
H20 H -0.214282 0.877374 0.503686 0.085 Uiso 1 1 calc R U . . .
C68 C 0.2479(3) 0.86707(18) 0.61702(19) 0.0515(9) Uani 1 1 d . . . . .
H21 H 0.185301 0.884703 0.609015 0.062 Uiso 1 1 calc R U . . .
C30 C -0.0292(3) 0.87799(16) 0.23570(17) 0.0506(9) Uani 1 1 d . . . . .
B01W B 0.5441(3) 0.78413(14) 0.65357(16) 0.0303(6) Uani 1 1 d . . . . .
C1A C 0.2672(3) 0.86408(18) 0.4202(2) 0.0314(8) Uani 0.75 1 d . . P A 1
H22 H 0.272767 0.899496 0.404807 0.038 Uiso 0.75 1 calc R U P A 1
C27 C -0.0711(4) 0.57336(17) 0.5481(2) 0.0589(11) Uani 1 1 d . . . . .
H23 H -0.130959 0.576415 0.520076 0.088 Uiso 1 1 calc R U . . .
H24 H -0.091833 0.563915 0.590493 0.088 Uiso 1 1 calc R U . . .
H25 H -0.026388 0.545579 0.532436 0.088 Uiso 1 1 calc R U . . .
C26 C -0.1694(3) 0.6896(2) 0.5292(2) 0.0577(10) Uani 1 1 d . . . . .
H26 H -0.176306 0.722537 0.504612 0.087 Uiso 1 1 calc R U . . .
H27 H -0.202130 0.694161 0.569489 0.087 Uiso 1 1 calc R U . . .
H28 H -0.201579 0.660127 0.505885 0.087 Uiso 1 1 calc R U . . .
C28 C 0.1571(3) 0.58985(17) 0.59494(19) 0.0543(10) Uani 1 1 d . . . . .
H29 H 0.153304 0.558663 0.567197 0.082 Uiso 1 1 calc R U . . .
H30 H 0.137843 0.579513 0.637292 0.082 Uiso 1 1 calc R U . . .
H31 H 0.226369 0.603686 0.596574 0.082 Uiso 1 1 calc R U . . .
C19 C -0.0293(3) 0.54883(17) 0.36463(19) 0.0518(9) Uani 1 1 d . . . . .
H32 H -0.061376 0.539854 0.404102 0.078 Uiso 1 1 calc R U . . .
H33 H -0.013177 0.515967 0.342147 0.078 Uiso 1 1 calc R U . . .
H34 H -0.075663 0.570579 0.338496 0.078 Uiso 1 1 calc R U . . .
C17 C 0.2773(4) 0.67067(17) 0.3370(2) 0.0614(12) Uani 1 1 d . . . . .
H35 H 0.329487 0.681012 0.368442 0.092 Uiso 1 1 calc R U . . .
H36 H 0.242536 0.702645 0.321036 0.092 Uiso 1 1 calc R U . . .
H37 H 0.308822 0.652085 0.302226 0.092 Uiso 1 1 calc R U . . .
C10A C -0.1574(3) 0.67124(18) 0.3743(2) 0.0361(9) Uani 0.75 1 d . . P A 1
H38 H -0.160247 0.634998 0.387147 0.043 Uiso 0.75 1 calc R U P A 1
C45 C -0.2103(4) 0.9538(2) 0.3578(2) 0.0684(13) Uani 1 1 d . . . . .
H39 H -0.249663 0.921260 0.350147 0.103 Uiso 1 1 calc R U . . .
H40 H -0.191653 0.969385 0.317604 0.103 Uiso 1 1 calc R U . . .
H41 H -0.250861 0.979529 0.380832 0.103 Uiso 1 1 calc R U . . .
C35 C -0.1381(4) 0.8731(3) 0.2115(2) 0.0757(15) Uani 1 1 d . . . . .
H42 H -0.167803 0.840426 0.228025 0.114 Uiso 1 1 calc R U . . .
H43 H -0.139919 0.871801 0.165458 0.114 Uiso 1 1 calc R U . . .
H44 H -0.176706 0.904058 0.225414 0.114 Uiso 1 1 calc R U . . .
C36 C 0.0236(6) 0.77864(18) 0.2236(2) 0.0845(19) Uani 1 1 d . . . . .
H45 H 0.050770 0.755828 0.257566 0.127 Uiso 1 1 calc R U . . .
H46 H 0.057181 0.770127 0.184526 0.127 Uiso 1 1 calc R U . . .
H47 H -0.049152 0.772455 0.217978 0.127 Uiso 1 1 calc R U . . .
C34 C 0.2069(4) 0.95456(19) 0.2759(2) 0.0616(11) Uani 1 1 d . . . . .
H48 H 0.185677 0.980192 0.307640 0.092 Uiso 1 1 calc R U . . .
H49 H 0.219948 0.973419 0.236687 0.092 Uiso 1 1 calc R U . . .
H50 H 0.268738 0.936505 0.291015 0.092 Uiso 1 1 calc R U . . .
C37 C 0.2370(4) 0.8288(2) 0.2593(2) 0.0733(15) Uani 1 1 d . . . . .
H51 H 0.285209 0.847840 0.287134 0.110 Uiso 1 1 calc R U . . .
H52 H 0.263511 0.826904 0.216943 0.110 Uiso 1 1 calc R U . . .
H53 H 0.226908 0.792635 0.275397 0.110 Uiso 1 1 calc R U . . .
N2B N 0.0744(7) 0.7931(4) 0.3959(4) 0.0253(4) Uani 0.25 1 d D . P A 2
N3B N 0.0285(7) 0.7449(4) 0.3980(4) 0.0253(4) Uani 0.25 1 d D . P A 2
N1B N 0.2071(10) 0.7471(5) 0.4522(5) 0.038(2) Uani 0.25 1 d D U P A 2
C5B C 0.1731(15) 0.7922(6) 0.4242(10) 0.026(5) Uani 0.25 1 d D U P A 2
C4B C 0.2274(11) 0.8391(5) 0.4226(6) 0.031(3) Uani 0.25 1 d D U P A 2
H54 H 0.201084 0.870029 0.402201 0.037 Uiso 0.25 1 calc R U P A 2
C3B C 0.3216(14) 0.8388(8) 0.4520(15) 0.038(5) Uani 0.25 1 d D U P A 2
H55 H 0.361828 0.870165 0.452210 0.045 Uiso 0.25 1 calc R U P A 2
C2B C 0.357(2) 0.7935(10) 0.481(3) 0.041(6) Uani 0.25 1 d D U P A 2
H56 H 0.422062 0.793609 0.501686 0.049 Uiso 0.25 1 calc R U P A 2
C1B C 0.2998(10) 0.7479(6) 0.4797(7) 0.040(3) Uani 0.25 1 d D U P A 2
H57 H 0.326040 0.716358 0.498766 0.048 Uiso 0.25 1 calc R U P A 2
N4B N -0.1125(9) 0.7926(5) 0.3542(5) 0.038(2) Uani 0.25 1 d D U P A 2
C10B C -0.2076(10) 0.7924(6) 0.3318(6) 0.041(3) Uani 0.25 1 d D U P A 2
H58 H -0.238373 0.825267 0.319913 0.049 Uiso 0.25 1 calc R U P A 2
C9B C -0.2623(12) 0.7464(7) 0.3253(12) 0.040(5) Uani 0.25 1 d D U P A 2
H59 H -0.330586 0.747463 0.310189 0.048 Uiso 0.25 1 calc R U P A 2
C8B C -0.2176(16) 0.6990(7) 0.3407(19) 0.041(5) Uani 0.25 1 d D U P A 2
H60 H -0.252343 0.666350 0.332907 0.049 Uiso 0.25 1 calc R U P A 2
C7B C -0.1218(10) 0.6987(5) 0.3677(7) 0.043(3) Uani 0.25 1 d D U P A 2
H61 H -0.091946 0.666350 0.382287 0.051 Uiso 0.25 1 calc R U P A 2
C6B C -0.0700(14) 0.7462(7) 0.3732(18) 0.033(7) Uani 0.25 1 d D U P A 2
Y2B Y -0.00064(16) 0.87262(13) 0.35329(14) 0.0277(5) Uani 0.25 1 d . . P A 2
Y1B Y 0.0924(2) 0.6683(2) 0.4538(3) 0.0277(6) Uani 0.25 1 d . . P A 2
Cl2A Cl 0.71333(17) 0.54177(10) 0.39415(15) 0.1063(7) Uani 0.75 1 d . . P B 1
Cl1A Cl 0.5681(3) 0.53050(15) 0.48533(18) 0.1596(15) Uani 0.75 1 d . . P B 1
Cl1B Cl 0.5466(3) 0.59673(17) 0.36589(19) 0.0558(9) Uani 0.25 1 d . . P C 2
C71B C 0.6263(19) 0.5753(10) 0.4308(14) 0.079(2) Uani 0.25 1 d . . P C 2
H62 H 0.657009 0.609153 0.445721 0.094 Uiso 0.25 1 calc R U P C 2
H63 H 0.576755 0.565892 0.462806 0.094 Uiso 0.25 1 calc R U P C 2
C72A C 0.4618(13) 0.5725(9) 0.6463(10) 0.093(4) Uani 0.5 1 d D U P D 1
H64 H 0.402422 0.551581 0.632866 0.140 Uiso 0.5 1 calc R U P D 1
H65 H 0.491619 0.588939 0.609432 0.140 Uiso 0.5 1 calc R U P D 1
H66 H 0.441503 0.600484 0.675453 0.140 Uiso 0.5 1 calc R U P D 1
C73A C 0.5369(10) 0.5372(6) 0.6780(7) 0.0665(15) Uani 0.5 1 d D U P D 1
C78A C 0.6301(9) 0.5266(5) 0.6529(6) 0.074(2) Uani 0.5 1 d D U P D 1
H67 H 0.648427 0.543692 0.615127 0.089 Uiso 0.5 1 calc R U P D 1
C77A C 0.6971(10) 0.4913(5) 0.6826(6) 0.085(3) Uani 0.5 1 d D U P D 1
H68 H 0.761717 0.485043 0.666001 0.102 Uiso 0.5 1 calc R U P D 1
C76A C 0.6686(8) 0.4652(4) 0.7369(5) 0.073(2) Uani 0.5 1 d D U P D 1
H69 H 0.710618 0.438199 0.755024 0.087 Uiso 0.5 1 calc R U P D 1
C75A C 0.5777(8) 0.4788(5) 0.7647(5) 0.072(2) Uani 0.5 1 d D U P D 1
H70 H 0.560252 0.463238 0.803574 0.086 Uiso 0.5 1 calc R U P D 1
C74A C 0.5139(15) 0.5150(10) 0.7352(10) 0.074(3) Uani 0.5 1 d D U P D 1
H71 H 0.453004 0.524930 0.754573 0.089 Uiso 0.5 1 calc R U P D 1
C72B C 0.4291(13) 0.5770(9) 0.6657(10) 0.093(4) Uani 0.5 1 d D U P E 2
H72 H 0.373918 0.554410 0.649210 0.140 Uiso 0.5 1 calc R U P E 2
H73 H 0.444755 0.604273 0.634462 0.140 Uiso 0.5 1 calc R U P E 2
H74 H 0.408514 0.594360 0.704487 0.140 Uiso 0.5 1 calc R U P E 2
C73B C 0.5223(10) 0.5428(6) 0.6794(7) 0.0665(15) Uani 0.5 1 d D U P E 2
C78B C 0.6062(9) 0.5481(4) 0.6423(6) 0.074(2) Uani 0.5 1 d D U P E 2
H75 H 0.605144 0.573330 0.608979 0.089 Uiso 0.5 1 calc R U P E 2
C77B C 0.6917(9) 0.5166(4) 0.6534(6) 0.085(3) Uani 0.5 1 d D U P E 2
H76 H 0.748748 0.520856 0.627899 0.102 Uiso 0.5 1 calc R U P E 2
C76B C 0.6943(9) 0.4787(5) 0.7018(6) 0.073(2) Uani 0.5 1 d D U P E 2
H77 H 0.752676 0.457326 0.709251 0.087 Uiso 0.5 1 calc R U P E 2
C75B C 0.6105(9) 0.4726(5) 0.7388(5) 0.072(2) Uani 0.5 1 d D U P E 2
H78 H 0.610778 0.447080 0.771770 0.086 Uiso 0.5 1 calc R U P E 2
C74B C 0.5262(14) 0.5046(10) 0.7267(10) 0.074(3) Uani 0.5 1 d D U P E 2
H79 H 0.468877 0.500123 0.751857 0.089 Uiso 0.5 1 calc R U P E 2
Cl2B Cl 0.7080(5) 0.5365(3) 0.4436(5) 0.1063(7) Uani 0.25 1 d . . P C 2
C71A C 0.5901(6) 0.5579(3) 0.4150(4) 0.079(2) Uani 0.75 1 d . . P B 1
H80 H 0.582291 0.597136 0.417299 0.094 Uiso 0.75 1 calc R U P B 1
H81 H 0.540927 0.544080 0.382956 0.094 Uiso 0.75 1 calc R U P B 1
C79A C 0.533(3) 1.0173(14) 0.6054(12) 0.079(7) Uani 0.25 1 d D U P F -2
H79A H 0.551587 1.054661 0.612928 0.119 Uiso 0.25 1 calc R U P F -2
H79B H 0.590580 0.994283 0.616598 0.119 Uiso 0.25 1 calc R U P F -2
H79C H 0.475727 1.007928 0.631291 0.119 Uiso 0.25 1 calc R U P F -2
C80A C 0.5038(19) 1.0098(10) 0.5374(10) 0.062(6) Uani 0.25 1 d D U P F -2
C81A C 0.426(3) 1.0413(15) 0.5112(12) 0.068(4) Uani 0.25 1 d D U P F -2
H81A H 0.393024 1.066557 0.536704 0.082 Uiso 0.25 1 calc R U P F -2
C82A C 0.397(3) 1.0359(16) 0.4489(12) 0.068(4) Uani 0.25 1 d D U P F -2
H82A H 0.344795 1.057863 0.431438 0.082 Uiso 0.25 1 calc R U P F -2
C83A C 0.443(2) 0.9984(16) 0.4113(12) 0.078(8) Uani 0.25 1 d D U P F -2
H83A H 0.421554 0.994037 0.368666 0.094 Uiso 0.25 1 calc R U P F -2
C84A C 0.521(2) 0.9676(14) 0.4364(12) 0.071(5) Uani 0.25 1 d D U P F -2
H84A H 0.553701 0.942528 0.410427 0.085 Uiso 0.25 1 calc R U P F -2
C85A C 0.553(2) 0.9730(14) 0.4996(12) 0.063(5) Uani 0.25 1 d D U P F -2
H85A H 0.606858 0.951913 0.516437 0.075 Uiso 0.25 1 calc R U P F -2
C79B C 0.568(3) 1.0011(15) 0.5961(12) 0.079(7) Uani 0.25 1 d D U P G -1
H82 H 0.619969 1.029007 0.598662 0.119 Uiso 0.25 1 calc R U P G -1
H83 H 0.600259 0.966111 0.602195 0.119 Uiso 0.25 1 calc R U P G -1
H84 H 0.519128 1.006879 0.628820 0.119 Uiso 0.25 1 calc R U P G -1
C80B C 0.515(2) 1.0029(10) 0.5324(10) 0.062(5) Uani 0.25 1 d D U P G -1
C81B C 0.435(3) 1.0385(15) 0.5216(13) 0.068(4) Uani 0.25 1 d D U P G -1
H85 H 0.414460 1.061147 0.554584 0.082 Uiso 0.25 1 calc R U P G -1
C82B C 0.386(3) 1.0412(16) 0.4634(12) 0.068(4) Uani 0.25 1 d D U P G -1
H86 H 0.332555 1.066223 0.456422 0.082 Uiso 0.25 1 calc R U P G -1
C83B C 0.413(2) 1.0076(13) 0.4156(12) 0.068(6) Uani 0.25 1 d D U P G -1
H87 H 0.376917 1.008461 0.376306 0.082 Uiso 0.25 1 calc R U P G -1
C84B C 0.493(2) 0.9728(14) 0.4247(12) 0.071(5) Uani 0.25 1 d D U P G -1
H88 H 0.514048 0.950868 0.391040 0.085 Uiso 0.25 1 calc R U P G -1
C85B C 0.544(3) 0.9696(16) 0.4835(12) 0.069(7) Uani 0.25 1 d D U P G -1
H89 H 0.598224 0.945069 0.490032 0.083 Uiso 0.25 1 calc R U P G -1

loop_
_atom_site_aniso_label
_atom_site_aniso_U_11
_atom_site_aniso_U_22
_atom_site_aniso_U_33
_atom_site_aniso_U_23
_atom_site_aniso_U_13
_atom_site_aniso_U_12
Y2A 0.0263(5) 0.0275(3) 0.0311(3) 0.00414(19) 0.0013(4) 0.0018(4)
Y1A 0.0303(4) 0.0243(2) 0.0270(2) 0.00083(15) 0.0010(3) 0.0035(3)
C6A 0.030(4) 0.022(2) 0.022(4) -0.002(2) 0.007(3) 0.0012(19)
C5A 0.029(3) 0.024(3) 0.026(4) -0.001(2) 0.006(3) -0.001(2)
N1A 0.0227(18) 0.0244(17) 0.0307(18) -0.0027(13) 0.0026(14) 0.0004(14)
C47 0.0280(14) 0.0381(16) 0.0315(15) -0.0016(12) -0.0007(11) 0.0029(12)
N2A 0.0248(10) 0.0282(10) 0.0230(10) -0.0002(8) -0.0008(8) 0.0011(9)
N4A 0.0255(17) 0.0278(17) 0.0318(18) 0.0015(13) -0.0012(14) -0.0027(13)
C3A 0.030(3) 0.038(3) 0.034(4) -0.005(2) -0.002(3) -0.002(2)
C53 0.0326(15) 0.0375(16) 0.0314(15) 0.0022(12) -0.0034(12) -0.0060(12)
C65 0.0318(14) 0.0386(16) 0.0246(13) -0.0039(11) 0.0016(11) -0.0022(12)
C48 0.0322(15) 0.0491(19) 0.0345(16) -0.0032(14) 0.0011(12) -0.0020(13)
N3A 0.0248(10) 0.0282(10) 0.0230(10) -0.0002(8) -0.0008(8) 0.0011(9)
C39 0.0361(16) 0.0321(15) 0.0387(16) -0.0057(12) 0.0089(13) 0.0021(12)
C59 0.0335(15) 0.0342(15) 0.0295(14) 0.0039(12) -0.0006(11) -0.0021(12)
C11 0.0455(18) 0.0290(15) 0.0388(17) 0.0024(12) 0.0010(14) 0.0014(13)
C70 0.0389(16) 0.0349(16) 0.0392(17) -0.0024(13) -0.0029(13) 0.0010(13)
C60 0.0373(16) 0.0383(17) 0.0405(17) -0.0018(13) -0.0027(13) 0.0001(13)
C52 0.0409(17) 0.0408(17) 0.0363(17) -0.0023(13) -0.0014(13) -0.0030(14)
C40 0.056(2) 0.0295(15) 0.0357(16) 0.0005(12) 0.0136(14) 0.0097(14)
C9A 0.024(3) 0.041(3) 0.038(3) -0.005(3) -0.003(3) -0.003(2)
C12 0.0404(17) 0.0366(17) 0.0469(19) -0.0033(14) 0.0011(14) 0.0040(13)
C38 0.0368(15) 0.0324(15) 0.0323(15) 0.0014(12) 0.0042(12) 0.0071(12)
C58 0.051(2) 0.0364(17) 0.0376(17) -0.0010(13) -0.0064(14) -0.0032(14)
C8A 0.030(3) 0.042(3) 0.032(3) 0.000(2) -0.002(3) 0.003(2)
C23 0.055(2) 0.0344(17) 0.0446(19) 0.0033(14) 0.0145(16) 0.0014(15)
C22 0.0420(18) 0.0445(18) 0.0357(17) 0.0025(14) 0.0021(13) 0.0073(14)
C21 0.0490(19) 0.0379(17) 0.0310(15) 0.0039(13) 0.0039(13) 0.0034(14)
C61 0.049(2) 0.0380(17) 0.0449(19) -0.0014(14) -0.0084(15) -0.0049(15)
C54 0.0390(17) 0.0479(19) 0.0342(16) 0.0056(14) 0.0018(13) -0.0049(14)
C29 0.069(2) 0.0349(17) 0.0358(17) 0.0055(13) 0.0111(16) 0.0093(16)
C33 0.066(2) 0.0381(18) 0.0358(17) -0.0047(14) 0.0118(16) 0.0008(16)
C20 0.0435(18) 0.053(2) 0.0327(16) 0.0040(14) 0.0017(14) 0.0029(15)
C41 0.051(2) 0.0365(17) 0.0400(18) -0.0022(14) -0.0048(15) 0.0103(14)
C64 0.0328(16) 0.0494(19) 0.0394(17) -0.0032(14) 0.0014(13) -0.0018(14)
C42 0.0403(17) 0.0308(15) 0.0412(17) -0.0047(13) 0.0041(13) 0.0011(13)
C66 0.0322(16) 0.054(2) 0.0370(17) 0.0066(15) 0.0013(13) -0.0041(14)
C49 0.0371(17) 0.067(2) 0.0330(16) -0.0026(16) 0.0053(13) -0.0014(16)
C15 0.0408(17) 0.0383(17) 0.0382(17) -0.0024(13) 0.0028(13) 0.0002(13)
C14 0.0497(19) 0.0375(17) 0.0324(16) 0.0001(13) 0.0077(14) 0.0060(14)
C2A 0.024(3) 0.037(3) 0.038(3) -0.007(2) -0.001(3) -0.005(2)
C69 0.052(2) 0.0417(18) 0.048(2) -0.0069(15) -0.0122(16) 0.0104(16)
C4A 0.023(2) 0.036(2) 0.034(2) -0.0002(18) -0.0062(18) -0.0010(19)
C50 0.0400(18) 0.065(2) 0.0378(18) -0.0140(16) -0.0013(14) 0.0041(16)
C51 0.0451(19) 0.047(2) 0.049(2) -0.0126(16) -0.0058(16) -0.0007(15)
C24 0.051(2) 0.0466(19) 0.0341(17) 0.0080(14) 0.0078(14) 0.0135(16)
C55 0.052(2) 0.070(3) 0.0360(18) 0.0114(17) 0.0028(15) -0.0123(19)
C43 0.0434(19) 0.049(2) 0.061(2) -0.0165(18) 0.0095(17) -0.0035(16)
C7A 0.031(2) 0.032(2) 0.034(2) 0.0052(18) -0.0055(19) -0.0001(19)
C62 0.0436(19) 0.050(2) 0.047(2) 0.0042(16) -0.0065(15) -0.0160(16)
C13 0.0494(19) 0.0326(16) 0.0472(19) -0.0033(14) 0.0120(15) -0.0011(14)
C67 0.0299(16) 0.082(3) 0.0403(19) -0.0025(18) 0.0029(14) 0.0000(17)
C56 0.069(3) 0.056(2) 0.045(2) 0.0221(18) -0.0083(19) -0.018(2)
C63 0.0343(17) 0.071(3) 0.044(2) -0.0014(18) 0.0022(14) -0.0095(17)
C31 0.093(3) 0.0353(18) 0.0312(17) -0.0011(14) 0.0167(18) -0.0058(18)
C25 0.077(3) 0.0399(19) 0.0421(19) -0.0017(15) 0.0077(18) 0.0081(18)
C57 0.069(3) 0.0368(18) 0.051(2) 0.0081(16) -0.0166(19) -0.0052(17)
C32 0.079(3) 0.0379(18) 0.0346(17) -0.0001(14) 0.0139(17) 0.0134(18)
C18 0.076(3) 0.057(2) 0.0360(19) 0.0035(17) 0.0061(18) 0.012(2)
C16 0.040(2) 0.069(3) 0.074(3) -0.011(2) -0.0046(19) 0.0035(19)
C44 0.100(3) 0.0296(17) 0.047(2) 0.0045(15) 0.022(2) 0.0137(19)
C46 0.048(2) 0.045(2) 0.078(3) -0.0048(19) 0.012(2) -0.0092(17)
C68 0.0372(18) 0.071(3) 0.045(2) -0.0128(18) -0.0053(15) 0.0184(17)
C30 0.066(2) 0.055(2) 0.0309(17) 0.0027(15) 0.0069(16) -0.0058(18)
B01W 0.0303(16) 0.0328(16) 0.0276(15) 0.0010(13) 0.0002(12) -0.0032(13)
C1A 0.026(2) 0.029(2) 0.039(2) -0.0043(17) 0.0034(17) -0.0053(18)
C27 0.071(3) 0.045(2) 0.062(3) 0.0032(18) 0.016(2) -0.0082(19)
C26 0.044(2) 0.075(3) 0.054(2) -0.001(2) 0.0012(17) 0.0130(19)
C28 0.067(3) 0.051(2) 0.045(2) 0.0100(17) -0.0008(18) 0.0155(19)
C19 0.049(2) 0.059(2) 0.047(2) -0.0092(17) 0.0002(16) -0.0069(18)
C17 0.068(3) 0.047(2) 0.071(3) -0.0077(19) 0.033(2) -0.0128(19)
C10A 0.030(2) 0.032(2) 0.046(2) -0.0004(18) -0.0001(18) -0.0057(18)
C45 0.069(3) 0.067(3) 0.067(3) -0.007(2) -0.022(2) 0.029(2)
C35 0.075(3) 0.111(4) 0.041(2) 0.007(2) -0.008(2) -0.018(3)
C36 0.164(6) 0.045(2) 0.046(2) -0.0168(19) 0.038(3) -0.025(3)
C34 0.072(3) 0.061(3) 0.052(2) -0.009(2) 0.016(2) -0.011(2)
C37 0.097(4) 0.072(3) 0.053(3) 0.000(2) 0.028(2) 0.040(3)
N2B 0.0248(10) 0.0282(10) 0.0230(10) -0.0002(8) -0.0008(8) 0.0011(9)
N3B 0.0248(10) 0.0282(10) 0.0230(10) -0.0002(8) -0.0008(8) 0.0011(9)
N1B 0.033(6) 0.044(6) 0.036(6) 0.000(5) -0.003(5) 0.011(5)
C5B 0.018(8) 0.039(8) 0.021(10) -0.007(7) -0.004(7) 0.004(5)
C4B 0.025(6) 0.034(6) 0.034(7) -0.008(5) 0.002(5) 0.003(6)
C3B 0.024(9) 0.051(8) 0.037(8) -0.021(7) 0.002(8) -0.006(6)
C2B 0.029(9) 0.058(10) 0.036(12) -0.011(8) 0.006(8) -0.003(6)
C1B 0.030(6) 0.053(8) 0.036(7) -0.004(6) -0.002(5) 0.003(5)
N4B 0.035(6) 0.051(7) 0.027(5) -0.001(5) 0.001(4) 0.002(5)
C10B 0.038(6) 0.049(7) 0.036(7) -0.002(6) -0.005(5) -0.002(5)
C9B 0.026(8) 0.059(9) 0.035(9) -0.010(6) 0.007(7) -0.012(5)
C8B 0.027(8) 0.051(8) 0.045(9) -0.021(8) 0.004(8) -0.018(6)
C7B 0.034(6) 0.050(7) 0.046(8) -0.009(6) 0.010(6) -0.003(6)
C6B 0.013(9) 0.055(9) 0.031(15) 0.003(9) -0.011(9) -0.002(6)
Y2B 0.0374(12) 0.0246(7) 0.0213(7) 0.0018(5) 0.0030(10) 0.0064(10)
Y1B 0.0312(17) 0.0240(10) 0.0280(9) 0.0037(6) 0.0047(13) 0.0062(13)
Cl2A 0.0738(11) 0.0993(14) 0.146(2) 0.0012(16) 0.0142(15) 0.0039(10)
Cl1A 0.199(4) 0.139(3) 0.143(3) 0.033(2) 0.053(3) 0.053(3)
Cl1B 0.051(2) 0.062(2) 0.055(2) -0.0231(18) 0.0131(16) -0.0107(17)
C71B 0.068(5) 0.062(4) 0.105(6) -0.024(4) -0.010(4) -0.003(3)
C72A 0.086(9) 0.084(6) 0.109(12) 0.006(8) -0.005(7) -0.015(6)
C73A 0.071(4) 0.060(3) 0.069(3) -0.009(2) 0.006(3) -0.017(3)
C78A 0.089(5) 0.057(7) 0.077(5) -0.017(4) 0.023(4) -0.011(4)
C77A 0.101(5) 0.063(6) 0.092(7) -0.021(4) 0.036(5) 0.012(5)
C76A 0.076(5) 0.057(5) 0.085(6) -0.025(4) 0.001(4) -0.010(4)
C75A 0.077(6) 0.073(4) 0.064(6) -0.003(4) -0.007(4) -0.018(4)
C74A 0.066(4) 0.079(8) 0.078(5) 0.002(6) 0.008(3) -0.018(3)
C72B 0.086(9) 0.084(6) 0.109(12) 0.006(8) -0.005(7) -0.015(6)
C73B 0.071(4) 0.060(3) 0.069(3) -0.009(2) 0.006(3) -0.017(3)
C78B 0.089(5) 0.057(7) 0.077(5) -0.017(4) 0.023(4) -0.011(4)
C77B 0.101(5) 0.063(6) 0.092(7) -0.021(4) 0.036(5) 0.012(5)
C76B 0.076(5) 0.057(5) 0.085(6) -0.025(4) 0.001(4) -0.010(4)
C75B 0.077(6) 0.073(4) 0.064(6) -0.003(4) -0.007(4) -0.018(4)
C74B 0.066(4) 0.079(8) 0.078(5) 0.002(6) 0.008(3) -0.018(3)
Cl2B 0.0738(11) 0.0993(14) 0.146(2) 0.0012(16) 0.0142(15) 0.0039(10)
C71A 0.068(5) 0.062(4) 0.105(6) -0.024(4) -0.010(4) -0.003(3)
C79A 0.10(2) 0.063(19) 0.076(8) -0.005(8) 0.009(10) -0.025(11)
C80A 0.059(11) 0.046(11) 0.081(9) -0.019(9) 0.015(8) -0.012(9)
C81A 0.059(7) 0.064(8) 0.082(8) 0.000(7) 0.023(6) -0.012(5)
C82A 0.062(8) 0.067(8) 0.078(10) -0.003(8) 0.023(8) -0.019(5)
C83A 0.071(18) 0.084(16) 0.080(11) -0.008(10) 0.014(11) -0.015(12)
C84A 0.072(14) 0.062(7) 0.081(8) -0.017(7) 0.017(7) -0.013(8)
C85A 0.048(11) 0.056(11) 0.085(11) -0.015(11) 0.019(9) -0.014(8)
C79B 0.10(2) 0.063(19) 0.076(8) -0.005(8) 0.009(10) -0.025(11)
C80B 0.067(10) 0.053(12) 0.066(7) 0.005(8) 0.025(7) -0.020(8)
C81B 0.059(7) 0.064(8) 0.082(8) 0.000(7) 0.023(6) -0.012(5)
C82B 0.062(8) 0.067(8) 0.078(10) -0.003(8) 0.023(8) -0.019(5)
C83B 0.062(13) 0.057(12) 0.087(11) 0.002(8) 0.028(9) -0.014(9)
C84B 0.072(14) 0.062(7) 0.081(8) -0.017(7) 0.017(7) -0.013(8)
C85B 0.072(16) 0.062(15) 0.075(11) -0.007(11) 0.021(10) -0.012(12)

loop_
_atom_type_symbol
_atom_type_description
_atom_type_scat_dispersion_real
_atom_type_scat_dispersion_imag
_atom_type_scat_source
C C 0.0181 0.0091 'International Tables Vol C Tables 4.2.6.8 and 6.1.1.4'
H H 0.0000 0.0000 'International Tables Vol C Tables 4.2.6.8 and 6.1.1.4'
B B 0.0090 0.0039 'International Tables Vol C Tables 4.2.6.8 and 6.1.1.4'
Cl Cl 0.3639 0.7018 'International Tables Vol C Tables 4.2.6.8 and 6.1.1.4'
N N 0.0311 0.0180 'International Tables Vol C Tables 4.2.6.8 and 6.1.1.4'
Y Y -0.2670 2.0244 'International Tables Vol C Tables 4.2.6.8 and 6.1.1.4'

loop_
_exptl_crystal_face_index_h
_exptl_crystal_face_index_k
_exptl_crystal_face_index_l
_exptl_crystal_face_perp_dist
0 1 -1 0.0533
2 -1 0 0.0921
0 -1 1 0.0713
0 1 0 0.0215
0 -1 0 0.0411
0 -1 -2 0.0762
0 1 2 0.0539
-2 0 -1 0.0944
0 1 -2 0.0580
1 -2 -1 0.0882
2 1 2 0.0975
1 -2 2 0.0868
-2 -2 1 0.1087
-1 -2 0 0.0811
-2 -2 -1 0.0848
-1 -1 -2 0.0864

loop_
_geom_angle_atom_site_label_1
_geom_angle_atom_site_label_2
_geom_angle_atom_site_label_3
_geom_angle
_geom_angle_site_symmetry_1
_geom_angle_site_symmetry_3
_geom_angle_publ_flag
N2A Y2A C11 138.71(13) . . ?
N2A Y2A C12 111.34(12) . . ?
N2A Y2A C23 131.61(13) . . ?
N2A Y2A C22 101.59(13) . . ?
N2A Y2A C21 80.69(12) . . ?
N2A Y2A C20 93.97(12) . . ?
N2A Y2A C15 125.50(13) . . ?
N2A Y2A C14 95.24(12) . . ?
N2A Y2A C24 124.28(13) . . ?
N2A Y2A C13 87.72(12) . . ?
N4A Y2A N2A 65.91(12) . . ?
N4A Y2A C11 121.51(13) . . ?
N4A Y2A C12 133.14(14) . . ?
N4A Y2A C23 103.90(13) . . ?
N4A Y2A C22 81.20(12) . . ?
N4A Y2A C21 93.56(13) . . ?
N4A Y2A C20 124.58(14) . . ?
N4A Y2A C15 90.36(13) . . ?
N4A Y2A C14 82.25(13) . . ?
N4A Y2A C24 132.44(13) . . ?
N4A Y2A C13 105.93(14) . . ?
C11 Y2A C12 30.92(11) . . ?
C11 Y2A C23 88.23(12) . . ?
C11 Y2A C22 119.48(13) . . ?
C11 Y2A C21 133.64(13) . . ?
C11 Y2A C20 107.67(13) . . ?
C11 Y2A C15 31.43(11) . . ?
C11 Y2A C14 51.22(11) . . ?
C11 Y2A C24 82.68(12) . . ?
C11 Y2A C13 51.04(11) . . ?
C12 Y2A C14 50.93(11) . . ?
C12 Y2A C24 89.56(12) . . ?
C12 Y2A C13 30.94(11) . . ?
C23 Y2A C12 108.59(13) . . ?
C23 Y2A C21 51.88(11) . . ?
C23 Y2A C20 51.21(13) . . ?
C23 Y2A C15 100.60(13) . . ?
C23 Y2A C14 131.55(13) . . ?
C23 Y2A C24 31.14(13) . . ?
C23 Y2A C13 138.12(13) . . ?
C22 Y2A C12 139.63(14) . . ?
C22 Y2A C23 32.00(11) . . ?
C22 Y2A C21 31.29(12) . . ?
C22 Y2A C20 51.56(12) . . ?
C22 Y2A C15 123.35(13) . . ?
C22 Y2A C14 149.01(13) . . ?
C22 Y2A C24 51.80(11) . . ?
C22 Y2A C13 170.12(14) . . ?
C21 Y2A C12 133.12(13) . . ?
C21 Y2A C20 31.02(11) . . ?
C21 Y2A C14 175.10(13) . . ?
C21 Y2A C24 51.02(11) . . ?
C21 Y2A C13 150.92(12) . . ?
C20 Y2A C12 102.14(12) . . ?
C20 Y2A C14 153.02(13) . . ?
C20 Y2A C24 30.31(12) . . ?
C20 Y2A C13 125.17(13) . . ?
C15 Y2A C12 51.45(11) . . ?
C15 Y2A C21 152.30(13) . . ?
C15 Y2A C20 136.99(14) . . ?
C15 Y2A C14 30.97(11) . . ?
C15 Y2A C24 108.21(13) . . ?
C15 Y2A C13 51.00(11) . . ?
C14 Y2A C13 30.42(12) . . ?
C24 Y2A C14 133.86(13) . . ?
C24 Y2A C13 119.95(13) . . ?
N1A Y1A N3A 65.94(12) . . ?
N1A Y1A C39 87.40(12) . . ?
N1A Y1A C40 117.30(13) . . ?
N1A Y1A C38 84.22(11) . . ?
N1A Y1A C29 127.03(13) . . ?
N1A Y1A C33 95.40(13) . . ?
N1A Y1A C41 134.33(12) . . ?
N1A Y1A C42 111.05(12) . . ?
N1A Y1A C31 101.62(14) . . ?
N1A Y1A C32 81.34(13) . . ?
N1A Y1A C30 130.84(13) . . ?
N3A Y1A C39 120.27(11) . . ?
N3A Y1A C40 138.63(11) . . ?
N3A Y1A C38 91.01(11) . . ?
N3A Y1A C29 132.80(12) . . ?
N3A Y1A C33 127.77(12) . . ?
N3A Y1A C41 114.99(12) . . ?
N3A Y1A C42 88.63(11) . . ?
N3A Y1A C31 83.44(11) . . ?
N3A Y1A C32 96.01(12) . . ?
N3A Y1A C30 103.30(12) . . ?
C39 Y1A C40 31.15(11) . . ?
C39 Y1A C41 51.17(11) . . ?
C39 Y1A C42 51.27(10) . . ?
C39 Y1A C31 156.15(12) . . ?
C39 Y1A C32 133.20(13) . . ?
C39 Y1A C30 132.16(12) . . ?
C40 Y1A C41 30.62(12) . . ?
C40 Y1A C42 50.63(10) . . ?
C40 Y1A C31 130.64(12) . . ?
C40 Y1A C30 101.99(12) . . ?
C38 Y1A C39 31.33(10) . . ?
C38 Y1A C40 51.08(10) . . ?
C38 Y1A C41 50.69(10) . . ?
C38 Y1A C42 30.71(10) . . ?
C38 Y1A C31 169.38(13) . . ?
C38 Y1A C32 159.70(13) . . ?
C38 Y1A C30 144.93(12) . . ?
C29 Y1A C39 106.30(12) . . ?
C29 Y1A C40 80.83(11) . . ?
C29 Y1A C38 131.84(11) . . ?
C29 Y1A C41 87.49(12) . . ?
C29 Y1A C42 117.32(12) . . ?
C29 Y1A C31 50.79(11) . . ?
C29 Y1A C32 51.75(12) . . ?
C29 Y1A C30 30.75(12) . . ?
C33 Y1A C39 106.05(11) . . ?
C33 Y1A C40 93.58(11) . . ?
C33 Y1A C38 137.35(12) . . ?
C33 Y1A C29 31.72(13) . . ?
C33 Y1A C41 112.29(12) . . ?
C33 Y1A C42 142.13(12) . . ?
C33 Y1A C31 51.58(12) . . ?
C33 Y1A C32 31.75(11) . . ?
C33 Y1A C30 51.72(13) . . ?
C42 Y1A C41 30.42(11) . . ?
C42 Y1A C31 139.59(14) . . ?
C42 Y1A C30 116.65(12) . . ?
C31 Y1A C41 124.04(13) . . ?
C31 Y1A C30 30.43(13) . . ?
C32 Y1A C40 125.32(12) . . ?
C32 Y1A C41 139.23(12) . . ?
C32 Y1A C42 167.58(13) . . ?
C32 Y1A C31 30.78(14) . . ?
C32 Y1A C30 51.08(14) . . ?
C30 Y1A C41 94.43(12) . . ?
N4A C6A N3A 120.6(5) . . ?
N4A C6A C7A 120.4(5) . . ?
N3A C6A C7A 119.0(5) . . ?
N1A C5A N2A 120.3(6) . . ?
N1A C5A C4A 120.9(6) . . ?
N2A C5A C4A 118.8(5) . . ?
C5A N1A Y1A 118.5(4) . . ?
C1A N1A Y1A 124.3(3) . . ?
C1A N1A C5A 117.1(5) . . ?
C48 C47 B01W 121.8(3) . . ?
C52 C47 C48 115.4(3) . . ?
C52 C47 B01W 122.5(3) . . ?
C5A N2A Y2A 125.0(3) . . ?
N3A N2A Y2A 120.6(2) . . ?
N3A N2A C5A 114.2(4) . . ?
C6A N4A Y2A 118.7(3) . . ?
C6A N4A C10A 117.6(4) . . ?
C10A N4A Y2A 123.8(3) . . ?
C2A C3A H 120.7 . . ?
C4A C3A H 120.7 . . ?
C4A C3A C2A 118.5(6) . . ?
C58 C53 C54 115.1(3) . . ?
C58 C53 B01W 124.1(3) . . ?
C54 C53 B01W 120.5(3) . . ?
C70 C65 B01W 121.5(3) . . ?
C66 C65 C70 115.3(3) . . ?
C66 C65 B01W 122.9(3) . . ?
C47 C48 HA 118.7 . . ?
C49 C48 C47 122.6(3) . . ?
C49 C48 HA 118.7 . . ?
C6A N3A Y1A 125.3(3) . . ?
N2A N3A Y1A 120.9(2) . . ?
N2A N3A C6A 113.8(4) . . ?
C40 C39 Y1A 76.90(19) . . ?
C40 C39 C43 126.0(3) . . ?
C40 C39 Y2B 71.24(19) . . ?
C38 C39 Y1A 74.22(18) . . ?
C38 C39 C40 107.3(3) . . ?
C38 C39 C43 126.3(3) . . ?
C38 C39 Y2B 70.12(19) . . ?
C43 C39 Y1A 120.7(2) . . ?
C43 C39 Y2B 129.7(2) . . ?
C60 C59 B01W 122.4(3) . . ?
C64 C59 C60 115.3(3) . . ?
C64 C59 B01W 122.2(3) . . ?
Y2A C11 HB 114.2 . . ?
C12 C11 Y2A 77.08(19) . . ?
C12 C11 HB 125.5 . . ?
C12 C11 C15 109.1(3) . . ?
C12 C11 Y1B 69.4(2) . . ?
C15 C11 Y2A 75.36(19) . . ?
C15 C11 HB 125.5 . . ?
C15 C11 Y1B 81.1(2) . . ?
C65 C70 HC 118.7 . . ?
C69 C70 C65 122.5(3) . . ?
C69 C70 HC 118.7 . . ?
C59 C60 HD 118.6 . . ?
C61 C60 C59 122.7(3) . . ?
C61 C60 HD 118.6 . . ?
C47 C52 HE 118.9 . . ?
C51 C52 C47 122.3(3) . . ?
C51 C52 HE 118.9 . . ?
C39 C40 Y1A 71.95(18) . . ?
C39 C40 C41 108.0(3) . . ?
C39 C40 C44 124.8(4) . . ?
C39 C40 Y2B 78.58(19) . . ?
C41 C40 Y1A 75.95(19) . . ?
C41 C40 C44 126.5(4) . . ?
C41 C40 Y2B 66.66(19) . . ?
C44 C40 Y1A 125.8(2) . . ?
C44 C40 Y2B 128.3(2) . . ?
C8A C9A HF 121.2 . . ?
C10A C9A HF 121.2 . . ?
C10A C9A C8A 117.7(6) . . ?
C11 C12 Y2A 72.0(2) . . ?
C11 C12 C13 107.5(3) . . ?
C11 C12 C16 125.6(4) . . ?
C11 C12 Y1B 78.6(2) . . ?
C13 C12 Y2A 76.3(2) . . ?
C13 C12 C16 126.6(4) . . ?
C13 C12 Y1B 76.5(2) . . ?
C16 C12 Y2A 122.3(3) . . ?
C16 C12 Y1B 116.2(3) . . ?
Y1A C38 HG 114.4 . . ?
C39 C38 Y1A 74.45(18) . . ?
C39 C38 HG 125.4 . . ?
C39 C38 Y2B 79.8(2) . . ?
C42 C38 Y1A 77.88(19) . . ?
C42 C38 C39 109.2(3) . . ?
C42 C38 HG 125.4 . . ?
C42 C38 Y2B 68.07(19) . . ?
C53 C58 HH 118.8 . . ?
C53 C58 C57 122.5(4) . . ?
C57 C58 HH 118.8 . . ?
C9A C8A HI 120.2 . . ?
C7A C8A C9A 119.5(6) . . ?
C7A C8A HI 120.2 . . ?
C22 C23 Y2A 73.9(2) . . ?
C22 C23 C27 126.6(4) . . ?
C22 C23 Y1B 76.1(2) . . ?
C24 C23 Y2A 76.8(2) . . ?
C24 C23 C22 107.7(3) . . ?
C24 C23 C27 125.3(4) . . ?
C24 C23 Y1B 69.7(2) . . ?
C27 C23 Y2A 121.1(3) . . ?
C27 C23 Y1B 125.5(3) . . ?
C23 C22 Y2A 74.1(2) . . ?
C23 C22 C26 126.2(4) . . ?
C23 C22 Y1B 73.9(2) . . ?
C21 C22 Y2A 75.5(2) . . ?
C21 C22 C23 107.1(3) . . ?
C21 C22 C26 126.1(3) . . ?
C21 C22 Y1B 69.4(2) . . ?
C26 C22 Y2A 122.9(3) . . ?
C26 C22 Y1B 128.6(3) . . ?
C22 C21 Y2A 73.3(2) . . ?
C22 C21 C20 108.0(3) . . ?
C22 C21 C25 125.9(3) . . ?
C22 C21 Y1B 80.7(2) . . ?
C20 C21 Y2A 75.2(2) . . ?
C20 C21 C25 126.0(4) . . ?
C20 C21 Y1B 69.5(2) . . ?
C25 C21 Y2A 121.2(2) . . ?
C25 C21 Y1B 119.5(3) . . ?
C60 C61 HJ 120.0 . . ?
C60 C61 C62 120.0(3) . . ?
C62 C61 HJ 120.0 . . ?
C53 C54 HK 118.5 . . ?
C55 C54 C53 122.9(4) . . ?
C55 C54 HK 118.5 . . ?
Y1A C29 HL 115.2 . . ?
C33 C29 Y1A 72.7(2) . . ?
C33 C29 HL 125.3 . . ?
C33 C29 Y2B 82.3(2) . . ?
C30 C29 Y1A 78.8(2) . . ?
C30 C29 HL 125.3 . . ?
C30 C29 C33 109.3(3) . . ?
C30 C29 Y2B 72.0(2) . . ?
C29 C33 Y1A 75.6(2) . . ?
C29 C33 C32 107.4(4) . . ?
C29 C33 C34 125.6(4) . . ?
C29 C33 Y2B 67.4(2) . . ?
C32 C33 Y1A 77.0(2) . . ?
C32 C33 C34 126.6(4) . . ?
C32 C33 Y2B 77.4(2) . . ?
C34 C33 Y1A 119.3(3) . . ?
C34 C33 Y2B 126.1(3) . . ?
Y2A C20 HM 117.1 . . ?
C21 C20 Y2A 73.8(2) . . ?
C21 C20 HM 125.5 . . ?
C21 C20 Y1B 79.0(2) . . ?
C24 C20 Y2A 75.5(2) . . ?
C24 C20 C21 109.0(3) . . ?
C24 C20 HM 125.5 . . ?
C24 C20 Y1B 78.7(2) . . ?
C40 C41 Y1A 73.43(19) . . ?
C40 C41 C45 125.3(4) . . ?
C40 C41 Y2B 81.6(2) . . ?
C42 C41 Y1A 74.14(19) . . ?
C42 C41 C40 107.9(3) . . ?
C42 C41 C45 126.3(4) . . ?
C42 C41 Y2B 73.7(2) . . ?
C45 C41 Y1A 124.5(3) . . ?
C45 C41 Y2B 117.4(3) . . ?
C59 C64 HN 118.8 . . ?
C63 C64 C59 122.4(3) . . ?
C63 C64 HN 118.8 . . ?
C38 C42 Y1A 71.41(18) . . ?
C38 C42 C41 107.6(3) . . ?
C38 C42 C46 125.7(3) . . ?
C38 C42 Y2B 80.4(2) . . ?
C41 C42 Y1A 75.4(2) . . ?
C41 C42 C46 126.1(3) . . ?
C41 C42 Y2B 73.2(2) . . ?
C46 C42 Y1A 125.9(2) . . ?
C46 C42 Y2B 119.8(3) . . ?
C65 C66 HO 118.4 . . ?
C67 C66 C65 123.1(4) . . ?
C67 C66 HO 118.4 . . ?
C48 C49 HP 120.0 . . ?
C50 C49 C48 120.1(4) . . ?
C50 C49 HP 120.0 . . ?
C11 C15 Y2A 73.21(19) . . ?
C11 C15 C14 107.6(3) . . ?
C11 C15 C19 126.2(3) . . ?
C11 C15 Y1B 68.4(2) . . ?
C14 C15 Y2A 77.2(2) . . ?
C14 C15 C19 125.9(3) . . ?
C14 C15 Y1B 74.1(2) . . ?
C19 C15 Y2A 120.9(2) . . ?
C19 C15 Y1B 128.2(3) . . ?
C15 C14 Y2A 71.81(19) . . ?
C15 C14 C18 125.8(4) . . ?
C15 C14 Y1B 75.9(2) . . ?
C13 C14 Y2A 75.3(2) . . ?
C13 C14 C15 108.0(3) . . ?
C13 C14 C18 125.9(3) . . ?
C13 C14 Y1B 67.6(2) . . ?
C18 C14 Y2A 124.0(2) . . ?
C18 C14 Y1B 127.4(3) . . ?
C3A C2A HQ 120.8 . . ?
C1A C2A C3A 118.5(6) . . ?
C1A C2A HQ 120.8 . . ?
C70 C69 HR 119.9 . . ?
C70 C69 C68 120.1(4) . . ?
C68 C69 HR 119.9 . . ?
C5A C4A HS 119.4 . . ?
C3A C4A C5A 121.3(5) . . ?
C3A C4A HS 119.4 . . ?
C49 C50 HT 120.4 . . ?
C49 C50 C51 119.2(3) . . ?
C51 C50 HT 120.4 . . ?
C52 C51 HU 119.8 . . ?
C50 C51 C52 120.4(3) . . ?
C50 C51 HU 119.8 . . ?
C23 C24 Y2A 72.0(2) . . ?
C23 C24 C28 126.5(4) . . ?
C23 C24 Y1B 80.0(2) . . ?
C20 C24 Y2A 74.2(2) . . ?
C20 C24 C23 108.1(3) . . ?
C20 C24 C28 124.9(4) . . ?
C20 C24 Y1B 70.2(2) . . ?
C28 C24 Y2A 126.2(3) . . ?
C28 C24 Y1B 122.2(3) . . ?
C54 C55 HV 120.1 . . ?
C56 C55 C54 119.8(4) . . ?
C56 C55 HV 120.1 . . ?
C39 C43 HW 109.5 . . ?
C39 C43 HX 109.5 . . ?
C39 C43 HY 109.5 . . ?
HW C43 HX 109.5 . . ?
HW C43 HY 109.5 . . ?
HX C43 HY 109.5 . . ?
C6A C7A HZ 119.6 . . ?
C8A C7A C6A 120.8(5) . . ?
C8A C7A HZ 119.6 . . ?
C61 C62 H1 120.6 . . ?
C63 C62 C61 118.8(3) . . ?
C63 C62 H1 120.6 . . ?
C12 C13 Y2A 72.7(2) . . ?
C12 C13 C17 126.0(4) . . ?
C12 C13 Y1B 70.5(2) . . ?
C14 C13 Y2A 74.3(2) . . ?
C14 C13 C12 107.8(3) . . ?
C14 C13 C17 125.6(4) . . ?
C14 C13 Y1B 81.6(2) . . ?
C17 C13 Y2A 125.4(2) . . ?
C17 C13 Y1B 120.6(3) . . ?
C66 C67 H2 120.2 . . ?
C68 C67 C66 119.6(4) . . ?
C68 C67 H2 120.2 . . ?
C55 C56 H3 120.3 . . ?
C57 C56 C55 119.4(4) . . ?
C57 C56 H3 120.3 . . ?
C64 C63 H4 119.6 . . ?
C62 C63 C64 120.7(4) . . ?
C62 C63 H4 119.6 . . ?
C32 C31 Y1A 72.0(2) . . ?
C32 C31 C30 108.6(3) . . ?
C32 C31 C36 124.9(5) . . ?
C32 C31 Y2B 81.5(2) . . ?
C30 C31 Y1A 74.9(2) . . ?
C30 C31 C36 126.3(5) . . ?
C30 C31 Y2B 69.1(2) . . ?
C36 C31 Y1A 123.8(3) . . ?
C36 C31 Y2B 120.4(3) . . ?
C21 C25 H5 109.5 . . ?
C21 C25 H6 109.5 . . ?
C21 C25 H7 109.5 . . ?
H5 C25 H6 109.5 . . ?
H5 C25 H7 109.5 . . ?
H6 C25 H7 109.5 . . ?
C58 C57 H8 119.9 . . ?
C56 C57 C58 120.3(4) . . ?
C56 C57 H8 119.9 . . ?
C33 C32 Y1A 71.3(2) . . ?
C33 C32 C37 125.8(4) . . ?
C33 C32 Y2B 73.1(2) . . ?
C31 C32 Y1A 77.2(2) . . ?
C31 C32 C33 107.6(4) . . ?
C31 C32 C37 126.2(4) . . ?
C31 C32 Y2B 68.7(2) . . ?
C37 C32 Y1A 122.6(3) . . ?
C37 C32 Y2B 128.9(3) . . ?
C14 C18 H9 109.5 . . ?
C14 C18 H10 109.5 . . ?
C14 C18 H11 109.5 . . ?
H9 C18 H10 109.5 . . ?
H9 C18 H11 109.5 . . ?
H10 C18 H11 109.5 . . ?
C12 C16 H12 109.5 . . ?
C12 C16 H13 109.5 . . ?
C12 C16 H14 109.5 . . ?
H12 C16 H13 109.5 . . ?
H12 C16 H14 109.5 . . ?
H13 C16 H14 109.5 . . ?
C40 C44 H15 109.5 . . ?
C40 C44 H16 109.5 . . ?
C40 C44 H17 109.5 . . ?
H15 C44 H16 109.5 . . ?
H15 C44 H17 109.5 . . ?
H16 C44 H17 109.5 . . ?
C42 C46 H18 109.5 . . ?
C42 C46 H19 109.5 . . ?
C42 C46 H20 109.5 . . ?
H18 C46 H19 109.5 . . ?
H18 C46 H20 109.5 . . ?
H19 C46 H20 109.5 . . ?
C69 C68 H21 120.3 . . ?
C67 C68 C69 119.3(3) . . ?
C67 C68 H21 120.3 . . ?
C29 C30 Y1A 70.5(2) . . ?
C29 C30 C31 107.1(4) . . ?
C29 C30 C35 126.5(4) . . ?
C29 C30 Y2B 76.0(2) . . ?
C31 C30 Y1A 74.6(2) . . ?
C31 C30 C35 126.1(4) . . ?
C31 C30 Y2B 79.3(2) . . ?
C35 C30 Y1A 125.4(3) . . ?
C35 C30 Y2B 116.2(3) . . ?
C47 B01W C53 112.8(3) . . ?
C47 B01W C65 103.3(2) . . ?
C53 B01W C65 111.9(2) . . ?
C59 B01W C47 111.7(3) . . ?
C59 B01W C53 105.5(2) . . ?
C59 B01W C65 111.8(3) . . ?
N1A C1A C2A 123.7(4) . . ?
N1A C1A H22 118.1 . . ?
C2A C1A H22 118.1 . . ?
C23 C27 H23 109.5 . . ?
C23 C27 H24 109.5 . . ?
C23 C27 H25 109.5 . . ?
H23 C27 H24 109.5 . . ?
H23 C27 H25 109.5 . . ?
H24 C27 H25 109.5 . . ?
C22 C26 H26 109.5 . . ?
C22 C26 H27 109.5 . . ?
C22 C26 H28 109.5 . . ?
H26 C26 H27 109.5 . . ?
H26 C26 H28 109.5 . . ?
H27 C26 H28 109.5 . . ?
C24 C28 H29 109.5 . . ?
C24 C28 H30 109.5 . . ?
C24 C28 H31 109.5 . . ?
H29 C28 H30 109.5 . . ?
H29 C28 H31 109.5 . . ?
H30 C28 H31 109.5 . . ?
C15 C19 H32 109.5 . . ?
C15 C19 H33 109.5 . . ?
C15 C19 H34 109.5 . . ?
H32 C19 H33 109.5 . . ?
H32 C19 H34 109.5 . . ?
H33 C19 H34 109.5 . . ?
C13 C17 H35 109.5 . . ?
C13 C17 H36 109.5 . . ?
C13 C17 H37 109.5 . . ?
H35 C17 H36 109.5 . . ?
H35 C17 H37 109.5 . . ?
H36 C17 H37 109.5 . . ?
N4A C10A C9A 124.0(5) . . ?
N4A C10A H38 118.0 . . ?
C9A C10A H38 118.0 . . ?
C41 C45 H39 109.5 . . ?
C41 C45 H40 109.5 . . ?
C41 C45 H41 109.5 . . ?
H39 C45 H40 109.5 . . ?
H39 C45 H41 109.5 . . ?
H40 C45 H41 109.5 . . ?
C30 C35 H42 109.5 . . ?
C30 C35 H43 109.5 . . ?
C30 C35 H44 109.5 . . ?
H42 C35 H43 109.5 . . ?
H42 C35 H44 109.5 . . ?
H43 C35 H44 109.5 . . ?
C31 C36 H45 109.5 . . ?
C31 C36 H46 109.5 . . ?
C31 C36 H47 109.5 . . ?
H45 C36 H46 109.5 . . ?
H45 C36 H47 109.5 . . ?
H46 C36 H47 109.5 . . ?
C33 C34 H48 109.5 . . ?
C33 C34 H49 109.5 . . ?
C33 C34 H50 109.5 . . ?
H48 C34 H49 109.5 . . ?
H48 C34 H50 109.5 . . ?
H49 C34 H50 109.5 . . ?
C32 C37 H51 109.5 . . ?
C32 C37 H52 109.5 . . ?
C32 C37 H53 109.5 . . ?
H51 C37 H52 109.5 . . ?
H51 C37 H53 109.5 . . ?
H52 C37 H53 109.5 . . ?
N3B N2B C5B 112.4(10) . . ?
N3B N2B Y2B 125.1(7) . . ?
C5B N2B Y2B 122.5(8) . . ?
N2B N3B C6B 112.5(10) . . ?
N2B N3B Y1B 125.4(7) . . ?
C6B N3B Y1B 121.2(9) . . ?
C5B N1B Y1B 118.4(11) . . ?
C1B N1B C5B 117.8(15) . . ?
C1B N1B Y1B 123.8(9) . . ?
N1B C5B N2B 119.2(14) . . ?
N1B C5B C4B 124.0(15) . . ?
C4B C5B N2B 116.8(13) . . ?
C5B C4B H54 121.6 . . ?
C5B C4B C3B 116.8(12) . . ?
C3B C4B H54 121.6 . . ?
C4B C3B H55 119.9 . . ?
C2B C3B C4B 120.3(13) . . ?
C2B C3B H55 119.9 . . ?
C3B C2B H56 120.1 . . ?
C3B C2B C1B 119.8(14) . . ?
C1B C2B H56 120.1 . . ?
N1B C1B C2B 121.4(13) . . ?
N1B C1B H57 119.3 . . ?
C2B C1B H57 119.3 . . ?
C10B N4B C6B 118.9(13) . . ?
C10B N4B Y2B 123.8(9) . . ?
C6B N4B Y2B 117.0(10) . . ?
N4B C10B H58 118.9 . . ?
N4B C10B C9B 122.2(13) . . ?
C9B C10B H58 118.9 . . ?
C10B C9B H59 120.4 . . ?
C8B C9B C10B 119.1(13) . . ?
C8B C9B H59 120.4 . . ?
C9B C8B H60 120.3 . . ?
C9B C8B C7B 119.5(13) . . ?
C7B C8B H60 120.3 . . ?
C8B C7B H61 120.6 . . ?
C8B C7B C6B 118.8(12) . . ?
C6B C7B H61 120.6 . . ?
N4B C6B N3B 120.7(13) . . ?
N4B C6B C7B 121.2(12) . . ?
C7B C6B N3B 118.0(13) . . ?
C39 Y2B C32 118.76(14) . . ?
C40 Y2B C39 30.18(11) . . ?
C40 Y2B C33 89.01(14) . . ?
C40 Y2B C32 118.05(15) . . ?
C38 Y2B C39 30.06(10) . . ?
C38 Y2B C40 50.71(11) . . ?
C38 Y2B C33 125.53(14) . . ?
C38 Y2B C31 169.73(16) . . ?
C38 Y2B C32 141.21(14) . . ?
C29 Y2B C39 102.29(15) . . ?
C29 Y2B C40 81.14(14) . . ?
C29 Y2B C38 130.84(16) . . ?
C29 Y2B C33 30.31(13) . . ?
C29 Y2B C31 51.39(13) . . ?
C29 Y2B C32 49.72(12) . . ?
C33 Y2B C39 96.49(13) . . ?
C33 Y2B C32 29.45(11) . . ?
C41 Y2B C39 51.56(12) . . ?
C41 Y2B C40 31.72(13) . . ?
C41 Y2B C38 52.60(12) . . ?
C41 Y2B C29 92.87(15) . . ?
C41 Y2B C33 112.75(16) . . ?
C41 Y2B C42 33.10(12) . . ?
C41 Y2B C31 136.37(17) . . ?
C41 Y2B C32 141.21(17) . . ?
C41 Y2B C30 104.81(16) . . ?
C41 Y2B N4B 100.1(3) . . ?
C42 Y2B C39 51.41(12) . . ?
C42 Y2B C40 52.60(12) . . ?
C42 Y2B C38 31.58(11) . . ?
C42 Y2B C29 125.97(17) . . ?
C42 Y2B C33 141.61(17) . . ?
C42 Y2B C31 158.34(16) . . ?
C42 Y2B C32 169.88(17) . . ?
C42 Y2B C30 132.31(16) . . ?
C42 Y2B N4B 82.5(3) . . ?
C31 Y2B C39 146.25(16) . . ?
C31 Y2B C40 132.49(16) . . ?
C31 Y2B C33 49.88(13) . . ?
C31 Y2B C32 29.75(14) . . ?
C30 Y2B C39 132.89(17) . . ?
C30 Y2B C40 106.82(16) . . ?
C30 Y2B C38 156.30(18) . . ?
C30 Y2B C29 32.00(13) . . ?
C30 Y2B C33 51.20(14) . . ?
C30 Y2B C31 31.58(14) . . ?
C30 Y2B C32 50.56(15) . . ?
N2B Y2B C39 103.7(2) . . ?
N2B Y2B C40 133.6(3) . . ?
N2B Y2B C38 85.8(2) . . ?
N2B Y2B C29 133.6(3) . . ?
N2B Y2B C33 108.7(3) . . ?
N2B Y2B C41 133.2(3) . . ?
N2B Y2B C42 100.2(3) . . ?
N2B Y2B C31 87.6(3) . . ?
N2B Y2B C32 84.1(2) . . ?
N2B Y2B C30 117.9(3) . . ?
N2B Y2B N4B 64.3(3) . . ?
N4B Y2B C39 130.8(3) . . ?
N4B Y2B C40 131.3(3) . . ?
N4B Y2B C38 101.3(3) . . ?
N4B Y2B C29 120.5(3) . . ?
N4B Y2B C33 132.7(3) . . ?
N4B Y2B C31 82.8(3) . . ?
N4B Y2B C32 107.6(3) . . ?
N4B Y2B C30 88.9(3) . . ?
C11 Y1B C23 84.91(18) . . ?
C11 Y1B C22 112.8(2) . . ?
C11 Y1B C21 132.8(2) . . ?
C11 Y1B C15 30.45(12) . . ?
C11 Y1B C14 50.76(14) . . ?
C11 Y1B C24 83.35(19) . . ?
C12 Y1B C11 32.00(13) . . ?
C12 Y1B C23 109.2(2) . . ?
C12 Y1B C22 139.1(2) . . ?
C12 Y1B C21 142.5(2) . . ?
C12 Y1B C20 111.3(2) . . ?
C12 Y1B C15 51.65(15) . . ?
C12 Y1B C14 52.14(16) . . ?
C12 Y1B C24 94.4(2) . . ?
C12 Y1B C13 33.03(14) . . ?
C12 Y1B N1B 95.4(3) . . ?
C23 Y1B C22 29.93(11) . . ?
C21 Y1B C23 50.00(14) . . ?
C21 Y1B C22 29.91(12) . . ?
C21 Y1B C15 141.4(2) . . ?
C21 Y1B C14 162.29(18) . . ?
C20 Y1B C11 111.6(2) . . ?
C20 Y1B C23 50.59(16) . . ?
C20 Y1B C22 50.56(15) . . ?
C20 Y1B C21 31.55(13) . . ?
C20 Y1B C15 136.4(2) . . ?
C20 Y1B C14 161.8(3) . . ?
C20 Y1B C24 31.16(14) . . ?
C20 Y1B C13 138.7(2) . . ?
C15 Y1B C23 93.52(17) . . ?
C15 Y1B C22 111.96(17) . . ?
C14 Y1B C23 122.9(2) . . ?
C14 Y1B C22 134.79(17) . . ?
C14 Y1B C15 29.99(12) . . ?
C24 Y1B C23 30.29(14) . . ?
C24 Y1B C22 50.10(14) . . ?
C24 Y1B C21 51.17(15) . . ?
C24 Y1B C15 105.3(2) . . ?
C24 Y1B C14 133.4(2) . . ?
C13 Y1B C11 52.72(15) . . ?
C13 Y1B C23 137.6(2) . . ?
C13 Y1B C22 163.0(2) . . ?
C13 Y1B C21 166.30(19) . . ?
C13 Y1B C15 51.05(15) . . ?
C13 Y1B C14 30.83(13) . . ?
C13 Y1B C24 127.4(2) . . ?
N3B Y1B C11 137.6(3) . . ?
N3B Y1B C12 129.0(3) . . ?
N3B Y1B C23 119.7(3) . . ?
N3B Y1B C22 90.7(3) . . ?
N3B Y1B C21 84.7(3) . . ?
N3B Y1B C20 110.6(3) . . ?
N3B Y1B C15 108.9(3) . . ?
N3B Y1B C14 87.4(3) . . ?
N3B Y1B C24 135.7(3) . . ?
N3B Y1B C13 96.2(3) . . ?
N3B Y1B N1B 64.1(4) . . ?
N1B Y1B C11 127.4(3) . . ?
N1B Y1B C23 130.5(3) . . ?
N1B Y1B C22 113.4(3) . . ?
N1B Y1B C21 84.5(3) . . ?
N1B Y1B C20 80.9(3) . . ?
N1B Y1B C15 134.1(3) . . ?
N1B Y1B C14 106.2(3) . . ?
N1B Y1B C24 108.7(3) . . ?
N1B Y1B C13 83.6(3) . . ?
C71A Cl1A Cl1A 129.1(4) . 3_666 ?
Cl1B C71B H62 102.4 . . ?
Cl1B C71B H63 102.4 . . ?
H62 C71B H63 104.9 . . ?
Cl2B C71B Cl1B 138.6(18) . . ?
Cl2B C71B H62 102.4 . . ?
Cl2B C71B H63 102.4 . . ?
H64 C72A H65 109.5 . . ?
H64 C72A H66 109.5 . . ?
H65 C72A H66 109.5 . . ?
C73A C72A H64 109.5 . . ?
C73A C72A H65 109.5 . . ?
C73A C72A H66 109.5 . . ?
C78A C73A C72A 122.3(10) . . ?
C74A C73A C72A 118.6(10) . . ?
C74A C73A C78A 119.1(10) . . ?
C73A C78A H67 119.7 . . ?
C73A C78A C77A 120.7(10) . . ?
C77A C78A H67 119.7 . . ?
C78A C77A H68 120.3 . . ?
C76A C77A C78A 119.4(10) . . ?
C76A C77A H68 120.3 . . ?
C77A C76A H69 120.1 . . ?
C77A C76A C75A 119.8(10) . . ?
C75A C76A H69 120.1 . . ?
C76A C75A H70 120.3 . . ?
C74A C75A C76A 119.4(10) . . ?
C74A C75A H70 120.3 . . ?
C73A C74A H71 119.4 . . ?
C75A C74A C73A 121.1(11) . . ?
C75A C74A H71 119.4 . . ?
H72 C72B H73 109.5 . . ?
H72 C72B H74 109.5 . . ?
H73 C72B H74 109.5 . . ?
C73B C72B H72 109.5 . . ?
C73B C72B H73 109.5 . . ?
C73B C72B H74 109.5 . . ?
C78B C73B C72B 119.7(10) . . ?
C74B C73B C72B 122.5(10) . . ?
C74B C73B C78B 117.8(10) . . ?
C73B C78B H75 119.7 . . ?
C73B C78B C77B 120.7(10) . . ?
C77B C78B H75 119.7 . . ?
C78B C77B H76 119.8 . . ?
C78B C77B C76B 120.5(10) . . ?
C76B C77B H76 119.8 . . ?
C77B C76B H77 120.3 . . ?
C75B C76B C77B 119.4(10) . . ?
C75B C76B H77 120.3 . . ?
C76B C75B H78 120.6 . . ?
C76B C75B C74B 118.9(10) . . ?
C74B C75B H78 120.6 . . ?
C73B C74B C75B 122.8(11) . . ?
C73B C74B H79 118.6 . . ?
C75B C74B H79 118.6 . . ?
Cl2A C71A H80 109.9 . . ?
Cl2A C71A H81 109.9 . . ?
Cl1A C71A Cl2A 108.8(5) . . ?
Cl1A C71A H80 109.9 . . ?
Cl1A C71A H81 109.9 . . ?
H80 C71A H81 108.3 . . ?
H79A C79A H79B 109.5 . . ?
H79A C79A H79C 109.5 . . ?
H79B C79A H79C 109.5 . . ?
C80A C79A H79A 109.5 . . ?
C80A C79A H79B 109.5 . . ?
C80A C79A H79C 109.5 . . ?
C81A C80A C79A 118.4(14) . . ?
C85A C80A C79A 122.0(14) . . ?
C85A C80A C81A 119.6(14) . . ?
C80A C81A H81A 119.8 . . ?
C82A C81A C80A 120.4(14) . . ?
C82A C81A H81A 119.8 . . ?
C81A C82A H82A 119.8 . . ?
C81A C82A C83A 120.4(13) . . ?
C83A C82A H82A 119.8 . . ?
C82A C83A H83A 120.2 . . ?
C84A C83A C82A 119.6(13) . . ?
C84A C83A H83A 120.2 . . ?
C83A C84A H84A 119.6 . . ?
C83A C84A C85A 120.8(13) . . ?
C85A C84A H84A 119.6 . . ?
C80A C85A C84A 119.0(13) . . ?
C80A C85A H85A 120.5 . . ?
C84A C85A H85A 120.5 . . ?
H82 C79B H83 109.5 . . ?
H82 C79B H84 109.5 . . ?
H83 C79B H84 109.5 . . ?
C80B C79B H82 109.5 . . ?
C80B C79B H83 109.5 . . ?
C80B C79B H84 109.5 . . ?
C81B C80B C79B 119.7(14) . . ?
C85B C80B C79B 121.3(14) . . ?
C85B C80B C81B 119.0(13) . . ?
C80B C81B H85 119.6 . . ?
C82B C81B C80B 120.8(14) . . ?
C82B C81B H85 119.6 . . ?
C81B C82B H86 119.9 . . ?
C83B C82B C81B 120.2(13) . . ?
C83B C82B H86 119.9 . . ?
C82B C83B H87 119.9 . . ?
C82B C83B C84B 120.1(13) . . ?
C84B C83B H87 119.9 . . ?
C83B C84B H88 119.9 . . ?
C83B C84B C85B 120.2(13) . . ?
C85B C84B H88 119.9 . . ?
C80B C85B C84B 119.6(14) . . ?
C80B C85B H89 120.2 . . ?
C84B C85B H89 120.2 . . ?

loop_
_geom_bond_atom_site_label_1
_geom_bond_atom_site_label_2
_geom_bond_distance
_geom_bond_site_symmetry_2
_geom_bond_publ_flag
Y2A N2A 2.425(4) . ?
Y2A N4A 2.377(4) . ?
Y2A C11 2.587(4) . ?
Y2A C12 2.651(4) . ?
Y2A C23 2.605(4) . ?
Y2A C22 2.602(4) . ?
Y2A C21 2.630(4) . ?
Y2A C20 2.649(4) . ?
Y2A C15 2.614(4) . ?
Y2A C14 2.684(4) . ?
Y2A C24 2.666(4) . ?
Y2A C13 2.697(4) . ?
Y1A N1A 2.389(4) . ?
Y1A N3A 2.428(3) . ?
Y1A C39 2.610(3) . ?
Y1A C40 2.673(3) . ?
Y1A C38 2.607(3) . ?
Y1A C29 2.590(4) . ?
Y1A C33 2.553(4) . ?
Y1A C41 2.706(4) . ?
Y1A C42 2.689(3) . ?
Y1A C31 2.692(4) . ?
Y1A C32 2.626(4) . ?
Y1A C30 2.696(4) . ?
C6A N4A 1.356(7) . ?
C6A N3A 1.375(6) . ?
C6A C7A 1.409(8) . ?
C5A N1A 1.365(7) . ?
C5A N2A 1.376(8) . ?
C5A C4A 1.406(9) . ?
N1A C1A 1.361(5) . ?
C47 C48 1.407(5) . ?
C47 C52 1.394(5) . ?
C47 B01W 1.646(5) . ?
N2A N3A 1.352(4) . ?
N4A C10A 1.358(5) . ?
C3A H 0.9500 . ?
C3A C2A 1.394(8) . ?
C3A C4A 1.361(8) . ?
C53 C58 1.394(5) . ?
C53 C54 1.404(5) . ?
C53 B01W 1.648(5) . ?
C65 C70 1.408(5) . ?
C65 C66 1.393(4) . ?
C65 B01W 1.651(5) . ?
C48 HA 0.9500 . ?
C48 C49 1.391(5) . ?
C39 C40 1.420(5) . ?
C39 C38 1.408(5) . ?
C39 C43 1.509(5) . ?
C39 Y2B 2.768(4) . ?
C59 C60 1.406(5) . ?
C59 C64 1.397(5) . ?
C59 B01W 1.638(4) . ?
C11 HB 0.9500 . ?
C11 C12 1.398(5) . ?
C11 C15 1.409(5) . ?
C11 Y1B 2.586(6) . ?
C70 HC 0.9500 . ?
C70 C69 1.385(5) . ?
C60 HD 0.9500 . ?
C60 C61 1.386(5) . ?
C52 HE 0.9500 . ?
C52 C51 1.391(5) . ?
C40 C41 1.421(5) . ?
C40 C44 1.498(5) . ?
C40 Y2B 2.673(4) . ?
C9A HF 0.9500 . ?
C9A C8A 1.387(8) . ?
C9A C10A 1.385(7) . ?
C12 C13 1.427(5) . ?
C12 C16 1.505(5) . ?
C12 Y1B 2.469(6) . ?
C38 HG 0.9500 . ?
C38 C42 1.404(5) . ?
C38 Y2B 2.644(4) . ?
C58 HH 0.9500 . ?
C58 C57 1.402(5) . ?
C8A HI 0.9500 . ?
C8A C7A 1.356(8) . ?
C23 C22 1.435(5) . ?
C23 C24 1.416(6) . ?
C23 C27 1.495(5) . ?
C23 Y1B 2.765(6) . ?
C22 C21 1.411(5) . ?
C22 C26 1.498(5) . ?
C22 Y1B 2.793(6) . ?
C21 C20 1.412(5) . ?
C21 C25 1.509(5) . ?
C21 Y1B 2.649(6) . ?
C61 HJ 0.9500 . ?
C61 C62 1.391(6) . ?
C54 HK 0.9500 . ?
C54 C55 1.389(5) . ?
C29 HL 0.9500 . ?
C29 C33 1.406(6) . ?
C29 C30 1.405(6) . ?
C29 Y2B 2.573(5) . ?
C33 C32 1.418(5) . ?
C33 C34 1.506(6) . ?
C33 Y2B 2.761(5) . ?
C20 HM 0.9500 . ?
C20 C24 1.390(5) . ?
C20 Y1B 2.527(7) . ?
C41 C42 1.416(5) . ?
C41 C45 1.510(5) . ?
C41 Y2B 2.481(5) . ?
C64 HN 0.9500 . ?
C64 C63 1.392(5) . ?
C42 C46 1.507(5) . ?
C42 Y2B 2.488(4) . ?
C66 HO 0.9500 . ?
C66 C67 1.393(5) . ?
C49 HP 0.9500 . ?
C49 C50 1.372(6) . ?
C15 C14 1.416(5) . ?
C15 C19 1.511(5) . ?
C15 Y1B 2.747(6) . ?
C14 C13 1.412(5) . ?
C14 C18 1.506(5) . ?
C14 Y1B 2.725(6) . ?
C2A HQ 0.9500 . ?
C2A C1A 1.392(7) . ?
C69 HR 0.9500 . ?
C69 C68 1.385(6) . ?
C4A HS 0.9500 . ?
C50 HT 0.9500 . ?
C50 C51 1.381(6) . ?
C51 HU 0.9500 . ?
C24 C28 1.510(5) . ?
C24 Y1B 2.633(7) . ?
C55 HV 0.9500 . ?
C55 C56 1.383(6) . ?
C43 HW 0.9800 . ?
C43 HX 0.9800 . ?
C43 HY 0.9800 . ?
C7A HZ 0.9500 . ?
C62 H1 0.9500 . ?
C62 C63 1.373(6) . ?
C13 C17 1.495(5) . ?
C13 Y1B 2.546(6) . ?
C67 H2 0.9500 . ?
C67 C68 1.385(6) . ?
C56 H3 0.9500 . ?
C56 C57 1.368(7) . ?
C63 H4 0.9500 . ?
C31 C32 1.413(7) . ?
C31 C30 1.414(6) . ?
C31 C36 1.503(5) . ?
C31 Y2B 2.653(5) . ?
C25 H5 0.9800 . ?
C25 H6 0.9800 . ?
C25 H7 0.9800 . ?
C57 H8 0.9500 . ?
C32 C37 1.508(6) . ?
C32 Y2B 2.816(5) . ?
C18 H9 0.9800 . ?
C18 H10 0.9800 . ?
C18 H11 0.9800 . ?
C16 H12 0.9800 . ?
C16 H13 0.9800 . ?
C16 H14 0.9800 . ?
C44 H15 0.9800 . ?
C44 H16 0.9800 . ?
C44 H17 0.9800 . ?
C46 H18 0.9800 . ?
C46 H19 0.9800 . ?
C46 H20 0.9800 . ?
C68 H21 0.9500 . ?
C30 C35 1.520(7) . ?
C30 Y2B 2.522(5) . ?
C1A H22 0.9500 . ?
C27 H23 0.9800 . ?
C27 H24 0.9800 . ?
C27 H25 0.9800 . ?
C26 H26 0.9800 . ?
C26 H27 0.9800 . ?
C26 H28 0.9800 . ?
C28 H29 0.9800 . ?
C28 H30 0.9800 . ?
C28 H31 0.9800 . ?
C19 H32 0.9800 . ?
C19 H33 0.9800 . ?
C19 H34 0.9800 . ?
C17 H35 0.9800 . ?
C17 H36 0.9800 . ?
C17 H37 0.9800 . ?
C10A H38 0.9500 . ?
C45 H39 0.9800 . ?
C45 H40 0.9800 . ?
C45 H41 0.9800 . ?
C35 H42 0.9800 . ?
C35 H43 0.9800 . ?
C35 H44 0.9800 . ?
C36 H45 0.9800 . ?
C36 H46 0.9800 . ?
C36 H47 0.9800 . ?
C34 H48 0.9800 . ?
C34 H49 0.9800 . ?
C34 H50 0.9800 . ?
C37 H51 0.9800 . ?
C37 H52 0.9800 . ?
C37 H53 0.9800 . ?
N2B N3B 1.353(12) . ?
N2B C5B 1.42(2) . ?
N2B Y2B 2.393(10) . ?
N3B C6B 1.391(13) . ?
N3B Y1B 2.398(11) . ?
N1B C5B 1.350(13) . ?
N1B C1B 1.342(12) . ?
N1B Y1B 2.494(14) . ?
C5B C4B 1.377(12) . ?
C4B H54 0.9500 . ?
C4B C3B 1.377(12) . ?
C3B H55 0.9500 . ?
C3B C2B 1.368(12) . ?
C2B H56 0.9500 . ?
C2B C1B 1.375(12) . ?
C1B H57 0.9500 . ?
N4B C10B 1.332(12) . ?
N4B C6B 1.349(13) . ?
N4B Y2B 2.493(14) . ?
C10B H58 0.9500 . ?
C10B C9B 1.366(12) . ?
C9B H59 0.9500 . ?
C9B C8B 1.364(12) . ?
C8B H60 0.9500 . ?
C8B C7B 1.375(12) . ?
C7B H61 0.9500 . ?
C7B C6B 1.378(12) . ?
Cl2A C71A 1.753(8) . ?
Cl1A Cl1A 2.461(9) 3_666 ?
Cl1A C71A 1.681(10) . ?
Cl1B C71B 1.79(3) . ?
C71B H62 0.9900 . ?
C71B H63 0.9900 . ?
C71B Cl2B 1.47(3) . ?
C72A H64 0.9800 . ?
C72A H65 0.9800 . ?
C72A H66 0.9800 . ?
C72A C73A 1.477(14) . ?
C73A C78A 1.387(10) . ?
C73A C74A 1.383(10) . ?
C78A H67 0.9500 . ?
C78A C77A 1.391(10) . ?
C77A H68 0.9500 . ?
C77A C76A 1.390(10) . ?
C76A H69 0.9500 . ?
C76A C75A 1.403(10) . ?
C75A H70 0.9500 . ?
C75A C74A 1.377(10) . ?
C74A H71 0.9500 . ?
C72B H72 0.9800 . ?
C72B H73 0.9800 . ?
C72B H74 0.9800 . ?
C72B C73B 1.524(13) . ?
C73B C78B 1.391(10) . ?
C73B C74B 1.389(10) . ?
C78B H75 0.9500 . ?
C78B C77B 1.395(10) . ?
C77B H76 0.9500 . ?
C77B C76B 1.401(10) . ?
C76B H77 0.9500 . ?
C76B C75B 1.391(10) . ?
C75B H78 0.9500 . ?
C75B C74B 1.392(10) . ?
C74B H79 0.9500 . ?
C71A H80 0.9900 . ?
C71A H81 0.9900 . ?
C79A H79A 0.9800 . ?
C79A H79B 0.9800 . ?
C79A H79C 0.9800 . ?
C79A C80A 1.499(16) . ?
C80A C81A 1.399(12) . ?
C80A C85A 1.398(11) . ?
C81A H81A 0.9500 . ?
C81A C82A 1.376(12) . ?
C82A H82A 0.9500 . ?
C82A C83A 1.389(12) . ?
C83A H83A 0.9500 . ?
C83A C84A 1.381(12) . ?
C84A H84A 0.9500 . ?
C84A C85A 1.402(12) . ?
C85A H85A 0.9500 . ?
C79B H82 0.9800 . ?
C79B H83 0.9800 . ?
C79B H84 0.9800 . ?
C79B C80B 1.507(17) . ?
C80B C81B 1.400(12) . ?
C80B C85B 1.398(12) . ?
C81B H85 0.9500 . ?
C81B C82B 1.382(12) . ?
C82B H86 0.9500 . ?
C82B C83B 1.379(11) . ?
C83B H87 0.9500 . ?
C83B C84B 1.386(12) . ?
C84B H88 0.9500 . ?
C84B C85B 1.404(12) . ?
C85B H89 0.9500 . ?

loop_
_geom_torsion_atom_site_label_1
_geom_torsion_atom_site_label_2
_geom_torsion_atom_site_label_3
_geom_torsion_atom_site_label_4
_geom_torsion
_geom_torsion_site_symmetry_1
_geom_torsion_site_symmetry_2
_geom_torsion_site_symmetry_3
_geom_torsion_site_symmetry_4
_geom_torsion_publ_flag
Y2A N2A N3A Y1A 175.42(13) . . . . ?
Y2A N2A N3A C6A -6.3(6) . . . . ?
Y2A N4A C10A C9A 179.2(7) . . . . ?
Y2A C11 C12 C13 -68.7(2) . . . . ?
Y2A C11 C12 C16 117.2(4) . . . . ?
Y2A C11 C15 C14 70.2(2) . . . . ?
Y2A C11 C15 C19 -116.3(4) . . . . ?
Y2A C12 C13 C14 -66.5(2) . . . . ?
Y2A C12 C13 C17 121.6(4) . . . . ?
Y2A C23 C22 C21 -68.8(2) . . . . ?
Y2A C23 C22 C26 119.4(4) . . . . ?
Y2A C23 C24 C20 66.0(3) . . . . ?
Y2A C23 C24 C28 -122.1(4) . . . . ?
Y2A C22 C21 C20 -67.8(2) . . . . ?
Y2A C22 C21 C25 116.8(3) . . . . ?
Y2A C21 C20 C24 -67.9(3) . . . . ?
Y2A C20 C24 C23 -64.6(3) . . . . ?
Y2A C20 C24 C28 123.4(4) . . . . ?
Y2A C15 C14 C13 67.2(2) . . . . ?
Y2A C15 C14 C18 -119.3(3) . . . . ?
Y2A C14 C13 C12 65.5(2) . . . . ?
Y2A C14 C13 C17 -122.6(4) . . . . ?
Y1A N1A C1A C2A 173.5(6) . . . . ?
Y1A C39 C40 C41 68.0(2) . . . . ?
Y1A C39 C40 C44 -121.6(3) . . . . ?
Y1A C39 C38 C42 -70.8(2) . . . . ?
Y1A C40 C41 C42 66.7(2) . . . . ?
Y1A C40 C41 C45 -120.9(4) . . . . ?
Y1A C38 C42 C41 -67.4(2) . . . . ?
Y1A C38 C42 C46 121.4(3) . . . . ?
Y1A C29 C33 C32 71.1(3) . . . . ?
Y1A C29 C33 C34 -116.0(4) . . . . ?
Y1A C29 C30 C31 -66.2(3) . . . . ?
Y1A C29 C30 C35 120.1(4) . . . . ?
Y1A C33 C32 C31 69.3(3) . . . . ?
Y1A C33 C32 C37 -117.2(4) . . . . ?
Y1A C41 C42 C38 64.7(2) . . . . ?
Y1A C41 C42 C46 -124.1(4) . . . . ?
Y1A C31 C32 C33 -65.3(2) . . . . ?
Y1A C31 C32 C37 121.2(4) . . . . ?
Y1A C31 C30 C29 63.4(3) . . . . ?
Y1A C31 C30 C35 -122.9(4) . . . . ?
C6A N4A C10A C9A 0.4(10) . . . . ?
C5A N1A C1A C2A -2.0(9) . . . . ?
C5A N2A N3A Y1A 0.5(5) . . . . ?
C5A N2A N3A C6A 178.8(7) . . . . ?
N1A C5A N2A Y2A -178.8(4) . . . . ?
N1A C5A N2A N3A -4.1(8) . . . . ?
N1A C5A C4A C3A 0.5(11) . . . . ?
C47 C48 C49 C50 -1.8(5) . . . . ?
C47 C52 C51 C50 -2.4(6) . . . . ?
N2A C5A N1A Y1A 5.8(8) . . . . ?
N2A C5A N1A C1A -178.4(5) . . . . ?
N2A C5A C4A C3A -179.8(12) . . . . ?
N4A C6A N3A Y1A -179.6(5) . . . . ?
N4A C6A N3A N2A 2.1(11) . . . . ?
N4A C6A C7A C8A -3.5(13) . . . . ?
C3A C2A C1A N1A 0.9(15) . . . . ?
C53 C58 C57 C56 -1.8(6) . . . . ?
C53 C54 C55 C56 0.3(6) . . . . ?
C65 C70 C69 C68 -0.5(5) . . . . ?
C65 C66 C67 C68 0.5(6) . . . . ?
C48 C47 C52 C51 1.6(5) . . . . ?
C48 C47 B01W C53 -153.9(3) . . . . ?
C48 C47 B01W C65 85.1(3) . . . . ?
C48 C47 B01W C59 -35.2(4) . . . . ?
C48 C49 C50 C51 1.1(6) . . . . ?
N3A C6A N4A Y2A 3.0(11) . . . . ?
N3A C6A N4A C10A -178.1(7) . . . . ?
N3A C6A C7A C8A 176.4(7) . . . . ?
C39 C40 C41 Y1A -65.4(2) . . . . ?
C39 C40 C41 C42 1.3(4) . . . . ?
C39 C40 C41 C45 173.7(4) . . . . ?
C39 C40 C41 Y2B -68.5(2) . . . . ?
C39 C38 C42 Y1A 68.6(2) . . . . ?
C39 C38 C42 C41 1.2(4) . . . . ?
C39 C38 C42 C46 -170.1(3) . . . . ?
C39 C38 C42 Y2B 70.0(2) . . . . ?
C59 C60 C61 C62 -1.5(6) . . . . ?
C59 C64 C63 C62 1.3(6) . . . . ?
C11 C12 C13 Y2A 65.8(2) . . . . ?
C11 C12 C13 C14 -0.8(4) . . . . ?
C11 C12 C13 C17 -172.6(3) . . . . ?
C11 C12 C13 Y1B 73.2(3) . . . . ?
C11 C15 C14 Y2A -67.5(2) . . . . ?
C11 C15 C14 C13 -0.3(4) . . . . ?
C11 C15 C14 C18 173.2(3) . . . . ?
C11 C15 C14 Y1B -60.6(2) . . . . ?
C70 C65 C66 C67 -2.0(5) . . . . ?
C70 C65 B01W C47 -81.8(3) . . . . ?
C70 C65 B01W C53 156.7(3) . . . . ?
C70 C65 B01W C59 38.5(4) . . . . ?
C70 C69 C68 C67 -1.1(6) . . . . ?
C60 C59 C64 C63 -2.8(5) . . . . ?
C60 C59 B01W C47 146.3(3) . . . . ?
C60 C59 B01W C53 -90.8(3) . . . . ?
C60 C59 B01W C65 31.1(4) . . . . ?
C60 C61 C62 C63 -0.1(6) . . . . ?
C52 C47 C48 C49 0.5(5) . . . . ?
C52 C47 B01W C53 33.0(4) . . . . ?
C52 C47 B01W C65 -88.0(3) . . . . ?
C52 C47 B01W C59 151.7(3) . . . . ?
C40 C39 C38 Y1A 70.5(2) . . . . ?
C40 C39 C38 C42 -0.4(4) . . . . ?
C40 C39 C38 Y2B 61.9(2) . . . . ?
C40 C41 C42 Y1A -66.2(2) . . . . ?
C40 C41 C42 C38 -1.6(4) . . . . ?
C40 C41 C42 C46 169.7(3) . . . . ?
C40 C41 C42 Y2B -75.3(3) . . . . ?
C9A C8A C7A C6A 3.0(12) . . . . ?
C12 C11 C15 Y2A -70.4(2) . . . . ?
C12 C11 C15 C14 -0.2(4) . . . . ?
C12 C11 C15 C19 173.3(3) . . . . ?
C12 C11 C15 Y1B -64.5(3) . . . . ?
C38 C39 C40 Y1A -68.6(2) . . . . ?
C38 C39 C40 C41 -0.6(4) . . . . ?
C38 C39 C40 C44 169.8(3) . . . . ?
C38 C39 C40 Y2B -61.2(2) . . . . ?
C58 C53 C54 C55 -2.2(5) . . . . ?
C58 C53 B01W C47 29.3(4) . . . . ?
C58 C53 B01W C65 145.2(3) . . . . ?
C58 C53 B01W C59 -92.9(3) . . . . ?
C8A C9A C10A N4A -0.9(14) . . . . ?
C23 C22 C21 Y2A 67.9(2) . . . . ?
C23 C22 C21 C20 0.1(4) . . . . ?
C23 C22 C21 C25 -175.3(3) . . . . ?
C23 C22 C21 Y1B 64.8(3) . . . . ?
C22 C23 C24 Y2A -68.1(3) . . . . ?
C22 C23 C24 C20 -2.1(4) . . . . ?
C22 C23 C24 C28 169.8(3) . . . . ?
C22 C23 C24 Y1B -67.3(3) . . . . ?
C22 C21 C20 Y2A 66.5(2) . . . . ?
C22 C21 C20 C24 -1.4(4) . . . . ?
C22 C21 C20 Y1B 72.4(3) . . . . ?
C21 C20 C24 Y2A 66.8(2) . . . . ?
C21 C20 C24 C23 2.2(4) . . . . ?
C21 C20 C24 C28 -169.9(3) . . . . ?
C21 C20 C24 Y1B 74.0(3) . . . . ?
C61 C62 C63 C64 0.2(6) . . . . ?
C54 C53 C58 C57 2.9(5) . . . . ?
C54 C53 B01W C47 -156.2(3) . . . . ?
C54 C53 B01W C65 -40.3(4) . . . . ?
C54 C53 B01W C59 81.6(3) . . . . ?
C54 C55 C56 C57 0.9(6) . . . . ?
C29 C33 C32 Y1A -70.1(2) . . . . ?
C29 C33 C32 C31 -0.8(4) . . . . ?
C29 C33 C32 C37 172.7(4) . . . . ?
C29 C33 C32 Y2B -61.2(2) . . . . ?
C33 C29 C30 Y1A 67.0(3) . . . . ?
C33 C29 C30 C31 0.8(4) . . . . ?
C33 C29 C30 C35 -172.9(4) . . . . ?
C33 C29 C30 Y2B 74.7(3) . . . . ?
C64 C59 C60 C61 2.9(5) . . . . ?
C64 C59 B01W C47 -38.7(4) . . . . ?
C64 C59 B01W C53 84.2(4) . . . . ?
C64 C59 B01W C65 -153.8(3) . . . . ?
C66 C65 C70 C69 2.0(5) . . . . ?
C66 C65 B01W C47 91.4(3) . . . . ?
C66 C65 B01W C53 -30.2(4) . . . . ?
C66 C65 B01W C59 -148.4(3) . . . . ?
C66 C67 C68 C69 1.1(6) . . . . ?
C49 C50 C51 C52 0.9(6) . . . . ?
C15 C11 C12 Y2A 69.3(2) . . . . ?
C15 C11 C12 C13 0.6(4) . . . . ?
C15 C11 C12 C16 -173.5(4) . . . . ?
C15 C11 C12 Y1B 72.3(3) . . . . ?
C15 C14 C13 Y2A -64.9(2) . . . . ?
C15 C14 C13 C12 0.7(4) . . . . ?
C15 C14 C13 C17 172.5(3) . . . . ?
C15 C14 C13 Y1B -65.7(3) . . . . ?
C2A C3A C4A C5A -1.6(19) . . . . ?
C4A C5A N1A Y1A -174.5(5) . . . . ?
C4A C5A N1A C1A 1.3(9) . . . . ?
C4A C5A N2A Y2A 1.5(9) . . . . ?
C4A C5A N2A N3A 176.2(5) . . . . ?
C4A C3A C2A C1A 1(2) . . . . ?
C24 C23 C22 Y2A 70.1(3) . . . . ?
C24 C23 C22 C21 1.2(4) . . . . ?
C24 C23 C22 C26 -170.5(4) . . . . ?
C24 C23 C22 Y1B 63.0(3) . . . . ?
C55 C56 C57 C58 -0.2(6) . . . . ?
C43 C39 C40 Y1A 118.6(3) . . . . ?
C43 C39 C40 C41 -173.4(3) . . . . ?
C43 C39 C40 C44 -3.0(5) . . . . ?
C43 C39 C40 Y2B 126.0(3) . . . . ?
C43 C39 C38 Y1A -116.8(3) . . . . ?
C43 C39 C38 C42 172.4(3) . . . . ?
C43 C39 C38 Y2B -125.3(3) . . . . ?
C7A C6A N4A Y2A -177.1(6) . . . . ?
C7A C6A N4A C10A 1.8(11) . . . . ?
C7A C6A N3A Y1A 0.5(11) . . . . ?
C7A C6A N3A N2A -177.8(6) . . . . ?
C25 C21 C20 Y2A -118.1(3) . . . . ?
C25 C21 C20 C24 174.0(3) . . . . ?
C25 C21 C20 Y1B -112.2(4) . . . . ?
C32 C31 C30 Y1A -64.7(3) . . . . ?
C32 C31 C30 C29 -1.3(4) . . . . ?
C32 C31 C30 C35 172.4(4) . . . . ?
C32 C31 C30 Y2B -72.9(3) . . . . ?
C18 C14 C13 Y2A 121.6(4) . . . . ?
C18 C14 C13 C12 -172.8(3) . . . . ?
C18 C14 C13 C17 -0.9(6) . . . . ?
C18 C14 C13 Y1B 120.8(4) . . . . ?
C16 C12 C13 Y2A -120.2(4) . . . . ?
C16 C12 C13 C14 173.2(4) . . . . ?
C16 C12 C13 C17 1.4(6) . . . . ?
C16 C12 C13 Y1B -112.8(4) . . . . ?
C44 C40 C41 Y1A 124.4(3) . . . . ?
C44 C40 C41 C42 -168.9(3) . . . . ?
C44 C40 C41 C45 3.5(6) . . . . ?
C44 C40 C41 Y2B 121.3(3) . . . . ?
C30 C29 C33 Y1A -71.0(3) . . . . ?
C30 C29 C33 C32 0.0(4) . . . . ?
C30 C29 C33 C34 173.0(4) . . . . ?
C30 C29 C33 Y2B -67.8(3) . . . . ?
C30 C31 C32 Y1A 66.6(3) . . . . ?
C30 C31 C32 C33 1.3(4) . . . . ?
C30 C31 C32 C37 -172.2(4) . . . . ?
C30 C31 C32 Y2B 64.5(3) . . . . ?
B01W C47 C48 C49 -173.1(3) . . . . ?
B01W C47 C52 C51 175.1(3) . . . . ?
B01W C53 C58 C57 177.7(3) . . . . ?
B01W C53 C54 C55 -177.1(3) . . . . ?
B01W C65 C70 C69 175.7(3) . . . . ?
B01W C65 C66 C67 -175.6(3) . . . . ?
B01W C59 C60 C61 178.2(3) . . . . ?
B01W C59 C64 C63 -178.1(3) . . . . ?
C27 C23 C22 Y2A -117.1(4) . . . . ?
C27 C23 C22 C21 174.0(4) . . . . ?
C27 C23 C22 C26 2.3(6) . . . . ?
C27 C23 C22 Y1B -124.1(4) . . . . ?
C27 C23 C24 Y2A 119.0(4) . . . . ?
C27 C23 C24 C20 -175.1(4) . . . . ?
C27 C23 C24 C28 -3.2(6) . . . . ?
C27 C23 C24 Y1B 119.8(4) . . . . ?
C26 C22 C21 Y2A -120.3(4) . . . . ?
C26 C22 C21 C20 171.9(4) . . . . ?
C26 C22 C21 C25 -3.5(6) . . . . ?
C26 C22 C21 Y1B -123.4(4) . . . . ?
C19 C15 C14 Y2A 119.0(4) . . . . ?
C19 C15 C14 C13 -173.8(3) . . . . ?
C19 C15 C14 C18 -0.3(6) . . . . ?
C19 C15 C14 Y1B 126.0(4) . . . . ?
C10A C9A C8A C7A -0.9(14) . . . . ?
C45 C41 C42 Y1A 121.5(4) . . . . ?
C45 C41 C42 C38 -173.9(4) . . . . ?
C45 C41 C42 C46 -2.6(6) . . . . ?
C45 C41 C42 Y2B 112.4(4) . . . . ?
C36 C31 C32 Y1A -119.2(4) . . . . ?
C36 C31 C32 C33 175.5(4) . . . . ?
C36 C31 C32 C37 2.0(6) . . . . ?
C36 C31 C32 Y2B -121.3(4) . . . . ?
C36 C31 C30 Y1A 121.2(4) . . . . ?
C36 C31 C30 C29 -175.4(4) . . . . ?
C36 C31 C30 C35 -1.7(6) . . . . ?
C36 C31 C30 Y2B 113.0(4) . . . . ?
C34 C33 C32 Y1A 117.0(4) . . . . ?
C34 C33 C32 C31 -173.7(4) . . . . ?
C34 C33 C32 C37 -0.2(6) . . . . ?
C34 C33 C32 Y2B 125.9(4) . . . . ?
N2B N3B C6B N4B -4(4) . . . . ?
N2B N3B C6B C7B 175(2) . . . . ?
N2B C5B C4B C3B 178(2) . . . . ?
N3B N2B C5B N1B -4(2) . . . . ?
N3B N2B C5B C4B 177.9(12) . . . . ?
N1B C5B C4B C3B 0(2) . . . . ?
C5B N2B N3B C6B 177(2) . . . . ?
C5B N2B N3B Y1B 7.6(15) . . . . ?
C5B N1B C1B C2B 2(4) . . . . ?
C5B C4B C3B C2B 0(5) . . . . ?
C4B C3B C2B C1B 1(7) . . . . ?
C3B C2B C1B N1B -2(6) . . . . ?
C1B N1B C5B N2B -178.6(16) . . . . ?
C1B N1B C5B C4B 0(2) . . . . ?
N4B C10B C9B C8B -2(2) . . . . ?
C10B N4B C6B N3B -179(2) . . . . ?
C10B N4B C6B C7B 2(4) . . . . ?
C10B C9B C8B C7B 6(4) . . . . ?
C9B C8B C7B C6B -6(5) . . . . ?
C8B C7B C6B N3B -177(3) . . . . ?
C8B C7B C6B N4B 2(5) . . . . ?
C6B N4B C10B C9B -2(2) . . . . ?
Y2B C39 C40 C41 60.6(2) . . . . ?
Y2B C39 C40 C44 -129.0(3) . . . . ?
Y2B C39 C38 C42 -62.3(2) . . . . ?
Y2B C40 C41 C42 69.8(2) . . . . ?
Y2B C40 C41 C45 -117.8(4) . . . . ?
Y2B C38 C42 C41 -68.8(2) . . . . ?
Y2B C38 C42 C46 119.9(4) . . . . ?
Y2B C29 C33 C32 67.8(3) . . . . ?
Y2B C29 C33 C34 -119.2(4) . . . . ?
Y2B C29 C30 C31 -73.9(3) . . . . ?
Y2B C29 C30 C35 112.4(4) . . . . ?
Y2B C33 C32 C31 60.4(3) . . . . ?
Y2B C33 C32 C37 -126.1(4) . . . . ?
Y2B C41 C42 C38 73.8(2) . . . . ?
Y2B C41 C42 C46 -115.0(4) . . . . ?
Y2B C31 C32 C33 -63.2(3) . . . . ?
Y2B C31 C32 C37 123.3(4) . . . . ?
Y2B C31 C30 C29 71.6(3) . . . . ?
Y2B C31 C30 C35 -114.7(4) . . . . ?
Y2B N2B N3B C6B -1(2) . . . . ?
Y2B N2B N3B Y1B -170.4(4) . . . . ?
Y2B N2B C5B N1B 174.2(10) . . . . ?
Y2B N2B C5B C4B -4(2) . . . . ?
Y2B N4B C10B C9B 171.1(13) . . . . ?
Y2B N4B C6B N3B 7(4) . . . . ?
Y2B N4B C6B C7B -172(2) . . . . ?
Y1B C11 C12 C13 -71.7(3) . . . . ?
Y1B C11 C12 C16 114.2(4) . . . . ?
Y1B C11 C15 C14 64.3(3) . . . . ?
Y1B C11 C15 C19 -122.3(4) . . . . ?
Y1B C12 C13 C14 -74.0(3) . . . . ?
Y1B C12 C13 C17 114.2(4) . . . . ?
Y1B C23 C22 C21 -61.8(3) . . . . ?
Y1B C23 C22 C26 126.4(4) . . . . ?
Y1B C23 C24 C20 65.2(3) . . . . ?
Y1B C23 C24 C28 -122.9(4) . . . . ?
Y1B C22 C21 C20 -64.7(3) . . . . ?
Y1B C22 C21 C25 119.8(4) . . . . ?
Y1B C21 C20 C24 -73.8(3) . . . . ?
Y1B C20 C24 C23 -71.8(3) . . . . ?
Y1B C20 C24 C28 116.1(4) . . . . ?
Y1B C15 C14 C13 60.3(3) . . . . ?
Y1B C15 C14 C18 -126.2(4) . . . . ?
Y1B C14 C13 C12 66.3(3) . . . . ?
Y1B C14 C13 C17 -121.8(4) . . . . ?
Y1B N3B C6B N4B 166(2) . . . . ?
Y1B N3B C6B C7B -16(4) . . . . ?
Y1B N1B C5B N2B -1.1(19) . . . . ?
Y1B N1B C5B C4B 177.1(13) . . . . ?
Y1B N1B C1B C2B -176(3) . . . . ?
Cl1A Cl1A C71A Cl2A -124.3(4) 3_666 . . . ?
C72A C73A C78A C77A -177.0(12) . . . . ?
C72A C73A C74A C75A 175.2(18) . . . . ?
C73A C78A C77A C76A 2(2) . . . . ?
C78A C73A C74A C75A -6(3) . . . . ?
C78A C77A C76A C75A -7(2) . . . . ?
C77A C76A C75A C74A 5(2) . . . . ?
C76A C75A C74A C73A 1(3) . . . . ?
C74A C73A C78A C77A 4(2) . . . . ?
C72B C73B C78B C77B -178.9(11) . . . . ?
C72B C73B C74B C75B 178.8(18) . . . . ?
C73B C78B C77B C76B 1(2) . . . . ?
C78B C73B C74B C75B 1(3) . . . . ?
C78B C77B C76B C75B 0(2) . . . . ?
C77B C76B C75B C74B 0(2) . . . . ?
C76B C75B C74B C73B -1(3) . . . . ?
C74B C73B C78B C77B -1(2) . . . . ?
C79A C80A C81A C82A 180(2) . . . . ?
C79A C80A C85A C84A 179(2) . . . . ?
C80A C81A C82A C83A 1(4) . . . . ?
C81A C80A C85A C84A -1(4) . . . . ?
C81A C82A C83A C84A -2(5) . . . . ?
C82A C83A C84A C85A 1(5) . . . . ?
C83A C84A C85A C80A 1(4) . . . . ?
C85A C80A C81A C82A 1(3) . . . . ?
C79B C80B C81B C82B 180(2) . . . . ?
C79B C80B C85B C84B -180(2) . . . . ?
C80B C81B C82B C83B 2(4) . . . . ?
C81B C80B C85B C84B 0(4) . . . . ?
C81B C82B C83B C84B -3(4) . . . . ?
C82B C83B C84B C85B 3(5) . . . . ?
C83B C84B C85B C80B -2(5) . . . . ?
C85B C80B C81B C82B 0(3) . . . . ?
